data_7713292
loop_
_publ_author_name
'Vashisth, Kanika'
'Dutta, Sanjay'
'Akram, Manjur O.'
'Martin, Caleb D.'

_publ_section_title
;
 Examining the reactivity of tris(<i>ortho</i>-carboranyl)borane with
 Lewis bases and application in frustrated Lewis pair Si-H bond cleavage.
;
_journal_name_full 'Dalton transactions (Cambridge, England : 2003)'
_journal_paper_doi 10.1039/d3dt01557b
_journal_year 2023
_chemical_formula_sum 'C10 H41 B31 O2'
_chemical_formula_weight 528.54
_chemical_name_systematic 'Triscarborane_ethaylacetate adduct'
_chemical_properties_physical Air-sensitive,Moisture-sensitive
_space_group_crystal_system triclinic
_space_group_IT_number 2
_space_group_name_Hall '-P 1'
_space_group_name_H-M_alt 'P -1'
_atom_sites_solution_hydrogens mixed
_atom_sites_solution_primary direct
_audit_creation_method SHELXL-2013
_audit_update_record
;
2023-04-28 deposited with the CCDC.	2023-06-21 downloaded from the CCDC.
;
_cell_angle_alpha 67.038(3)
_cell_angle_beta 81.962(3)
_cell_angle_gamma 87.400(3)
_cell_formula_units_Z 2
_cell_length_a 10.5389(9)
_cell_length_b 12.0167(10)
_cell_length_c 13.0713(9)
_cell_measurement_reflns_used 9793
_cell_measurement_temperature 150(2)
_cell_measurement_theta_max 34.23
_cell_measurement_theta_min 2.42
_cell_volume 1509.2(2)
_computing_cell_refinement 'Bruker SAINT'
_computing_data_collection 'Bruker APEX2'
_computing_data_reduction 'Bruker SAINT'
_computing_molecular_graphics 'Bruker SHELXTL'
_computing_publication_material 'Bruker SHELXTL'
_computing_structure_refinement 'SHELXL-2013 (Sheldrick, 2013)'
_computing_structure_solution 'SHELXS-97 (Sheldrick 2008)'
_diffrn_ambient_temperature 150(2)
_diffrn_measured_fraction_theta_full 0.995
_diffrn_measured_fraction_theta_max 0.996
_diffrn_measurement_device_type 'Bruker APEX-II CCD'
_diffrn_measurement_method '\f and \w scans'
_diffrn_radiation_type MoK\a
_diffrn_radiation_wavelength 0.71073
_diffrn_reflns_av_R_equivalents 0.0392
_diffrn_reflns_av_unetI/netI 0.0236
_diffrn_reflns_Laue_measured_fraction_full 0.995
_diffrn_reflns_Laue_measured_fraction_max 0.996
_diffrn_reflns_limit_h_max 14
_diffrn_reflns_limit_h_min -14
_diffrn_reflns_limit_k_max 16
_diffrn_reflns_limit_k_min -16
_diffrn_reflns_limit_l_max 18
_diffrn_reflns_limit_l_min -18
_diffrn_reflns_number 57911
_diffrn_reflns_point_group_measured_fraction_full 0.995
_diffrn_reflns_point_group_measured_fraction_max 0.996
_diffrn_reflns_theta_full 25.242
_diffrn_reflns_theta_max 29.575
_diffrn_reflns_theta_min 2.914
_exptl_absorpt_coefficient_mu 0.054
_exptl_absorpt_correction_T_max 0.939
_exptl_absorpt_correction_T_min 0.928
_exptl_absorpt_correction_type multi-scan
_exptl_absorpt_process_details SADabs
_exptl_crystal_colour colourless
_exptl_crystal_density_diffrn 1.163
_exptl_crystal_description block
_exptl_crystal_F_000 544
_exptl_crystal_recrystallization_method 'Vapour deposition'
_exptl_crystal_size_max 0.320
_exptl_crystal_size_mid 0.123
_exptl_crystal_size_min 0.088
_refine_diff_density_max 0.358
_refine_diff_density_min -0.206
_refine_diff_density_rms 0.039
_refine_ls_extinction_method none
_refine_ls_goodness_of_fit_ref 1.097
_refine_ls_hydrogen_treatment mixed
_refine_ls_matrix_type full
_refine_ls_number_parameters 510
_refine_ls_number_reflns 8438
_refine_ls_number_restraints 10
_refine_ls_restrained_S_all 1.099
_refine_ls_R_factor_all 0.0476
_refine_ls_R_factor_gt 0.0417
_refine_ls_shift/su_max 0.000
_refine_ls_shift/su_mean 0.000
_refine_ls_structure_factor_coef Fsqd
_refine_ls_weighting_details 'w=1/[\s^2^(Fo^2^)+(0.0527P)^2^+0.3721P] where P=(Fo^2^+2Fc^2^)/3'
_refine_ls_weighting_scheme calc
_refine_ls_wR_factor_gt 0.1067
_refine_ls_wR_factor_ref 0.1102
_reflns_Friedel_coverage 0.000
_reflns_number_gt 7550
_reflns_number_total 8438
_reflns_threshold_expression 'I > 2\s(I)'
_cod_data_source_file d3dt01557b2.cif
_cod_data_source_block EtOAc_BoCb3
_cod_depositor_comments
;
The following automatic conversions were performed:

data item '_exptl_absorpt_correction_type' value 'MULTI-SCAN' was
changed to 'multi-scan' in accordance with the
/home/data/users/saulius/crontab/automatic-downloads/rss-feeds/RSC/lib/dictionaries/cif_core.dic
dictionary named 'cif_core.dic' version 2.4.2 last updated on
2011-04-26.

data item '_atom_sites_solution_primary' value 'DIRECT METHODS' was
changed to 'direct'.

Automatic conversion script
Id: cif_fix_values 8170 2020-07-09 18:12:32Z antanas 
;
_cod_database_code 7713292
_shelx_space_group_comment
; 
The symmetry employed for this shelxl refinement is uniquely defined 
by the following loop, which should always be used as a source of 
symmetry information in preference to the above space-group names. 
They are only intended as comments. 
;
_shelx_estimated_absorpt_t_min 0.983
_shelx_estimated_absorpt_t_max 0.995
_shelxl_version_number 2013-4

loop_
_space_group_symop_operation_xyz
'x, y, z'
'-x, -y, -z'

loop_
_atom_site_label
_atom_site_type_symbol
_atom_site_fract_x
_atom_site_fract_y
_atom_site_fract_z
_atom_site_U_iso_or_equiv
_atom_site_adp_type
_atom_site_occupancy
_atom_site_site_symmetry_order
_atom_site_calc_flag
_atom_site_refinement_flags_posn
_atom_site_refinement_flags_adp
_atom_site_refinement_flags_occupancy
_atom_site_disorder_assembly
_atom_site_disorder_group
O1 O 0.218(3) 0.223(3) 0.4078(17) 0.0143(3) Uani 0.126(3) 1 d D . P A 1
C7 C 0.1660(15) 0.1828(19) 0.5082(14) 0.0141(3) Uani 0.126(3) 1 d D . P A 1
C8 C 0.049(2) 0.121(3) 0.549(3) 0.0256(3) Uani 0.126(3) 1 d D . P A 1
H8A H 0.0400 0.0668 0.5105 0.038 Uiso 0.126(3) 1 calc R U P A 1
H8B H -0.0214 0.1790 0.5361 0.038 Uiso 0.126(3) 1 calc R U P A 1
H8C H 0.0455 0.0732 0.6299 0.038 Uiso 0.126(3) 1 calc R U P A 1
O2 O 0.2384(15) 0.2279(15) 0.5592(12) 0.0226(3) Uani 0.126(3) 1 d D . P A 1
C9 C 0.2033(16) 0.1991(14) 0.6807(11) 0.0348(4) Uani 0.126(3) 1 d D . P A 1
H9A H 0.2276 0.2673 0.6988 0.042 Uiso 0.126(3) 1 calc R U P A 1
H9B H 0.1096 0.1859 0.7014 0.042 Uiso 0.126(3) 1 calc R U P A 1
C10 C 0.2710(12) 0.0893(12) 0.7442(8) 0.0497(5) Uani 0.126(3) 1 d D . P A 1
H10A H 0.2512 0.0236 0.7221 0.075 Uiso 0.126(3) 1 calc R U P A 1
H10B H 0.2433 0.0660 0.8246 0.075 Uiso 0.126(3) 1 calc R U P A 1
H10C H 0.3635 0.1051 0.7282 0.075 Uiso 0.126(3) 1 calc R U P A 1
O1A O 0.2274(4) 0.2260(4) 0.3949(2) 0.0143(3) Uani 0.874(3) 1 d D . P A 2
C7A C 0.18990(16) 0.1926(2) 0.49836(16) 0.0141(3) Uani 0.874(3) 1 d D . P A 2
C8A C 0.0644(3) 0.1283(4) 0.5430(4) 0.0256(3) Uani 0.874(3) 1 d D . P A 2
H8A1 H 0.0224 0.1281 0.4807 0.038 Uiso 0.874(3) 1 calc R U P A 2
H8A2 H 0.0098 0.1695 0.5842 0.038 Uiso 0.874(3) 1 calc R U P A 2
H8A3 H 0.0781 0.0448 0.5936 0.038 Uiso 0.874(3) 1 calc R U P A 2
O2A O 0.25819(16) 0.21031(18) 0.56390(15) 0.0226(3) Uani 0.874(3) 1 d D . P A 2
C9A C 0.22210(19) 0.16243(17) 0.68684(13) 0.0348(4) Uani 0.874(3) 1 d D . P A 2
H9A1 H 0.2095 0.0737 0.7173 0.042 Uiso 0.874(3) 1 calc R U P A 2
H9A2 H 0.1419 0.1998 0.7068 0.042 Uiso 0.874(3) 1 calc R U P A 2
C10A C 0.33057(17) 0.19452(19) 0.73145(12) 0.0497(5) Uani 0.874(3) 1 d D . P A 2
H10D H 0.4101 0.1621 0.7059 0.075 Uiso 0.874(3) 1 calc R U P A 2
H10E H 0.3153 0.1601 0.8136 0.075 Uiso 0.874(3) 1 calc R U P A 2
H10F H 0.3379 0.2827 0.7044 0.075 Uiso 0.874(3) 1 calc R U P A 2
B1 B 0.31795(9) 0.30506(8) 0.29156(8) 0.01311(17) Uani 1 1 d . . . . .
B2 B 0.51727(10) 0.18003(9) 0.44511(8) 0.01743(19) Uani 1 1 d . . . . .
B3 B 0.62912(10) 0.24985(10) 0.49277(9) 0.0205(2) Uani 1 1 d . . . . .
B4 B 0.65150(11) 0.40220(10) 0.39574(9) 0.0215(2) Uani 1 1 d . . . . .
B5 B 0.49756(10) 0.33209(9) 0.43159(9) 0.01785(19) Uani 1 1 d . . . . .
B7 B 0.71842(10) 0.40239(10) 0.26282(9) 0.0214(2) Uani 1 1 d . . . . .
B8 B 0.73902(10) 0.25074(10) 0.27621(9) 0.0215(2) Uani 1 1 d . . . . .
B9 B 0.58582(10) 0.18017(9) 0.31422(9) 0.01819(19) Uani 1 1 d . . . . .
B10 B 0.60417(10) 0.33265(10) 0.21705(9) 0.01802(19) Uani 1 1 d . . . . .
B11 B 0.68473(10) 0.15703(10) 0.41846(9) 0.0205(2) Uani 1 1 d . . . . .
B12 B 0.76698(11) 0.29353(11) 0.38820(10) 0.0231(2) Uani 1 1 d . . . . .
B13 B 0.15002(10) 0.48056(9) 0.36011(9) 0.01758(19) Uani 1 1 d . . . . .
B14 B 0.22281(11) 0.22628(10) 0.00226(9) 0.0197(2) Uani 1 1 d . . . . .
B15 B 0.25350(11) 0.06709(10) 0.05730(9) 0.0210(2) Uani 1 1 d . . . . .
B16 B 0.38044(11) 0.17373(10) 0.01925(9) 0.0186(2) Uani 1 1 d . . . . .
B17 B 0.37522(11) 0.04134(9) 0.14471(9) 0.0195(2) Uani 1 1 d . . . . .
B18 B 0.31472(11) 0.08282(9) 0.25916(9) 0.01805(19) Uani 1 1 d . . . . .
B19 B 0.15708(10) 0.13542(9) 0.24129(9) 0.0188(2) Uani 1 1 d . . . . .
B20 B 0.16224(10) 0.26581(9) 0.11679(9) 0.01767(19) Uani 1 1 d . . . . .
B21 B 0.11847(11) 0.12511(10) 0.11743(10) 0.0215(2) Uani 1 1 d . . . . .
B22 B 0.21313(11) 0.01159(10) 0.20642(9) 0.0216(2) Uani 1 1 d . . . . .
B23 B 0.29646(10) 0.56072(9) 0.30245(9) 0.01727(19) Uani 1 1 d . . . . .
B24 B 0.32938(10) 0.57684(9) 0.16036(9) 0.01682(19) Uani 1 1 d . . . . .
B25 B 0.20707(11) 0.66892(9) 0.08773(9) 0.0204(2) Uani 1 1 d . . . . .
B26 B 0.09837(11) 0.70738(10) 0.18465(10) 0.0210(2) Uani 1 1 d . . . . .
B27 B 0.15397(11) 0.63999(9) 0.31744(9) 0.0197(2) Uani 1 1 d . . . . .
B28 B 0.26690(11) 0.70011(9) 0.19380(9) 0.0198(2) Uani 1 1 d . . . . .
B29 B 0.02625(10) 0.57006(10) 0.28828(9) 0.0203(2) Uani 1 1 d . . . . .
B30 B 0.09074(10) 0.44849(9) 0.25498(9) 0.01717(19) Uani 1 1 d . . . . .
B31 B 0.05945(11) 0.58809(10) 0.14569(10) 0.0206(2) Uani 1 1 d . . . . .
B32 B 0.32452(10) 0.29685(9) 0.05729(8) 0.01636(18) Uani 1 1 d . . . . .
C1 C 0.47219(8) 0.28958(8) 0.32249(7) 0.01471(16) Uani 1 1 d . . . . .
C2 C 0.55870(9) 0.41386(8) 0.29610(8) 0.01738(17) Uani 1 1 d . . . . .
C3 C 0.28555(8) 0.23721(8) 0.20282(7) 0.01401(16) Uani 1 1 d . . . . .
C4 C 0.40482(9) 0.18020(8) 0.14161(7) 0.01571(17) Uani 1 1 d . . . . .
C5 C 0.25485(8) 0.44583(8) 0.26145(7) 0.01380(16) Uani 1 1 d . . . . .
C6 C 0.19979(9) 0.51588(8) 0.13889(7) 0.01620(17) Uani 1 1 d . . . . .
H000 H 0.3705(12) 0.3826(11) 0.0201(10) 0.019 Uiso 1 1 d . U . . .
H2 H 0.2465(12) 0.0112(11) 0.0096(10) 0.019 Uiso 1 1 d . U . . .
H8 H 0.1935(12) 0.2745(11) -0.0777(10) 0.019 Uiso 1 1 d . U . . .
H9 H 0.3541(12) 0.0473(11) 0.3360(10) 0.019 Uiso 1 1 d . U . . .
H10 H 0.0869(12) 0.1269(11) 0.3150(10) 0.019 Uiso 1 1 d . U . . .
H11 H 0.0952(12) 0.3369(11) 0.1109(10) 0.019 Uiso 1 1 d . U . . .
H12 H 0.0220(12) 0.1100(11) 0.1119(10) 0.019 Uiso 1 1 d . U . . .
H13 H 0.1825(12) -0.0817(11) 0.2581(10) 0.019 Uiso 1 1 d . U . . .
H14 H 0.4533(12) -0.0179(11) 0.1544(10) 0.019 Uiso 1 1 d . U . . .
H15 H 0.4599(12) 0.1918(11) -0.0465(10) 0.019 Uiso 1 1 d . U . . .
H16 H 0.3718(12) 0.5473(11) 0.3523(10) 0.019 Uiso 1 1 d . U . . .
H17 H 0.1347(12) 0.4156(11) 0.4453(10) 0.019 Uiso 1 1 d . U . . .
H18 H 0.1398(12) 0.6784(11) 0.3839(10) 0.019 Uiso 1 1 d . U . . .
H19 H 0.3275(12) 0.7783(11) 0.1749(10) 0.019 Uiso 1 1 d . U . . .
H20 H -0.0701(12) 0.5630(11) 0.3290(10) 0.019 Uiso 1 1 d . U . . .
H21 H 0.0463(12) 0.3651(11) 0.2684(10) 0.019 Uiso 1 1 d . U . . .
H22 H -0.0063(12) 0.5858(11) 0.0905(10) 0.019 Uiso 1 1 d . U . . .
H23 H 0.0475(12) 0.7944(11) 0.1566(10) 0.019 Uiso 1 1 d . U . . .
H24 H 0.2310(12) 0.7167(11) -0.0024(10) 0.019 Uiso 1 1 d . U . . .
H25 H 0.4196(12) 0.5672(11) 0.1165(10) 0.019 Uiso 1 1 d . U . . .
H26 H 0.2166(12) 0.4768(11) 0.0877(10) 0.019 Uiso 1 1 d . U . . .
H27 H 0.4881(12) 0.2001(11) 0.1477(10) 0.019 Uiso 1 1 d . U . . .
H28 H 0.5219(12) 0.4899(11) 0.2570(10) 0.019 Uiso 1 1 d . U . . .
H29 H 0.5614(12) 0.1096(11) 0.2898(10) 0.019 Uiso 1 1 d . U . . .
H30 H 0.5839(12) 0.3659(11) 0.1330(10) 0.019 Uiso 1 1 d . U . . .
H31 H 0.7263(12) 0.0681(11) 0.4590(10) 0.019 Uiso 1 1 d . U . . .
H32 H 0.8621(12) 0.2961(11) 0.4122(10) 0.019 Uiso 1 1 d . U . . .
H33 H 0.8149(12) 0.2249(11) 0.2249(10) 0.019 Uiso 1 1 d . U . . .
H34 H 0.7672(12) 0.4788(11) 0.1996(10) 0.019 Uiso 1 1 d . U . . .
H35 H 0.4183(12) 0.3697(11) 0.4674(10) 0.019 Uiso 1 1 d . U . . .
H36 H 0.6609(12) 0.4828(11) 0.4142(10) 0.019 Uiso 1 1 d . U . . .
H37 H 0.6293(12) 0.2252(11) 0.5815(10) 0.019 Uiso 1 1 d . U . . .
H38 H 0.4462(12) 0.1132(11) 0.4977(10) 0.019 Uiso 1 1 d . U . . .

loop_
_atom_site_aniso_label
_atom_site_aniso_U_11
_atom_site_aniso_U_22
_atom_site_aniso_U_33
_atom_site_aniso_U_23
_atom_site_aniso_U_13
_atom_site_aniso_U_12
O1 0.0160(8) 0.0140(4) 0.0109(8) -0.0040(7) 0.0029(5) -0.0015(5)
C7 0.0115(9) 0.0123(6) 0.0142(6) -0.0027(5) 0.0047(5) -0.0007(6)
C8 0.0184(10) 0.0301(9) 0.0231(7) -0.0075(7) 0.0079(7) -0.0079(7)
O2 0.0203(8) 0.0328(8) 0.0129(4) -0.0075(5) 0.0001(4) -0.0009(5)
C9 0.0385(9) 0.0483(12) 0.0117(5) -0.0072(7) 0.0018(5) 0.0029(8)
C10 0.0526(10) 0.0785(13) 0.0208(6) -0.0212(7) -0.0104(6) 0.0065(9)
O1A 0.0160(8) 0.0140(4) 0.0109(8) -0.0040(7) 0.0029(5) -0.0015(5)
C7A 0.0115(9) 0.0123(6) 0.0142(6) -0.0027(5) 0.0047(5) -0.0007(6)
C8A 0.0184(10) 0.0301(9) 0.0231(7) -0.0075(7) 0.0079(7) -0.0079(7)
O2A 0.0203(8) 0.0328(8) 0.0129(4) -0.0075(5) 0.0001(4) -0.0009(5)
C9A 0.0385(9) 0.0483(12) 0.0117(5) -0.0072(7) 0.0018(5) 0.0029(8)
C10A 0.0526(10) 0.0785(13) 0.0208(6) -0.0212(7) -0.0104(6) 0.0065(9)
B1 0.0133(4) 0.0120(4) 0.0129(4) -0.0039(3) -0.0003(3) -0.0010(3)
B2 0.0172(5) 0.0170(4) 0.0164(4) -0.0045(4) -0.0029(3) 0.0012(4)
B3 0.0179(5) 0.0240(5) 0.0190(5) -0.0070(4) -0.0048(4) 0.0005(4)
B4 0.0178(5) 0.0242(5) 0.0229(5) -0.0083(4) -0.0052(4) -0.0027(4)
B5 0.0174(5) 0.0191(5) 0.0173(4) -0.0072(4) -0.0024(4) -0.0012(4)
B7 0.0143(5) 0.0243(5) 0.0225(5) -0.0055(4) -0.0020(4) -0.0026(4)
B8 0.0149(5) 0.0260(5) 0.0207(5) -0.0064(4) -0.0020(4) 0.0036(4)
B9 0.0164(5) 0.0189(5) 0.0183(5) -0.0064(4) -0.0026(4) 0.0036(4)
B10 0.0149(4) 0.0201(5) 0.0167(4) -0.0053(4) -0.0001(3) 0.0003(4)
B11 0.0173(5) 0.0223(5) 0.0192(5) -0.0052(4) -0.0037(4) 0.0032(4)
B12 0.0159(5) 0.0280(5) 0.0232(5) -0.0065(4) -0.0049(4) -0.0006(4)
B13 0.0176(5) 0.0165(4) 0.0187(4) -0.0083(4) 0.0015(4) 0.0007(4)
B14 0.0223(5) 0.0209(5) 0.0189(5) -0.0102(4) -0.0054(4) 0.0024(4)
B15 0.0253(5) 0.0199(5) 0.0212(5) -0.0118(4) -0.0026(4) -0.0002(4)
B16 0.0215(5) 0.0194(5) 0.0163(4) -0.0089(4) -0.0015(4) 0.0017(4)
B17 0.0255(5) 0.0145(4) 0.0197(5) -0.0079(4) -0.0027(4) 0.0017(4)
B18 0.0240(5) 0.0124(4) 0.0164(4) -0.0047(3) -0.0008(4) -0.0003(4)
B19 0.0191(5) 0.0177(5) 0.0203(5) -0.0090(4) 0.0014(4) -0.0055(4)
B20 0.0167(5) 0.0195(5) 0.0192(5) -0.0096(4) -0.0039(4) 0.0006(4)
B21 0.0205(5) 0.0243(5) 0.0244(5) -0.0144(4) -0.0021(4) -0.0025(4)
B22 0.0279(6) 0.0165(5) 0.0219(5) -0.0097(4) 0.0002(4) -0.0041(4)
B23 0.0175(5) 0.0149(4) 0.0210(5) -0.0092(4) -0.0009(4) -0.0003(3)
B24 0.0165(5) 0.0126(4) 0.0190(4) -0.0046(3) 0.0007(4) -0.0006(3)
B25 0.0221(5) 0.0156(4) 0.0208(5) -0.0050(4) -0.0017(4) 0.0042(4)
B26 0.0203(5) 0.0174(5) 0.0253(5) -0.0092(4) -0.0018(4) 0.0046(4)
B27 0.0199(5) 0.0166(4) 0.0241(5) -0.0106(4) 0.0004(4) 0.0014(4)
B28 0.0198(5) 0.0136(4) 0.0248(5) -0.0073(4) 0.0006(4) 0.0009(4)
B29 0.0164(5) 0.0193(5) 0.0258(5) -0.0111(4) 0.0016(4) 0.0017(4)
B30 0.0130(4) 0.0180(4) 0.0213(5) -0.0092(4) -0.0001(3) 0.0004(3)
B31 0.0173(5) 0.0201(5) 0.0254(5) -0.0099(4) -0.0045(4) 0.0055(4)
B32 0.0193(5) 0.0149(4) 0.0140(4) -0.0051(3) -0.0011(3) 0.0010(3)
C1 0.0142(4) 0.0136(4) 0.0154(4) -0.0048(3) -0.0015(3) -0.0004(3)
C2 0.0151(4) 0.0168(4) 0.0188(4) -0.0053(3) -0.0019(3) -0.0019(3)
C3 0.0145(4) 0.0130(4) 0.0140(4) -0.0052(3) -0.0001(3) 0.0002(3)
C4 0.0167(4) 0.0151(4) 0.0156(4) -0.0065(3) -0.0014(3) 0.0016(3)
C5 0.0135(4) 0.0133(4) 0.0141(4) -0.0053(3) -0.0002(3) -0.0004(3)
C6 0.0168(4) 0.0145(4) 0.0168(4) -0.0057(3) -0.0023(3) 0.0025(3)

loop_
_atom_type_symbol
_atom_type_description
_atom_type_scat_dispersion_real
_atom_type_scat_dispersion_imag
_atom_type_scat_source
C C 0.0033 0.0016 'International Tables Vol C Tables 4.2.6.8 and 6.1.1.4'
H H 0.0000 0.0000 'International Tables Vol C Tables 4.2.6.8 and 6.1.1.4'
O O 0.0106 0.0060 'International Tables Vol C Tables 4.2.6.8 and 6.1.1.4'
B B 0.0013 0.0007 'International Tables Vol C Tables 4.2.6.8 and 6.1.1.4'

loop_
_geom_angle_atom_site_label_1
_geom_angle_atom_site_label_2
_geom_angle_atom_site_label_3
_geom_angle
_geom_angle_site_symmetry_1
_geom_angle_site_symmetry_3
_geom_angle_publ_flag
C7 O1 B1 159(2) . . ?
O1 C7 O2 104.1(17) . . ?
O1 C7 C8 126(2) . . ?
O2 C7 C8 129.3(18) . . ?
C7 C8 H8A 109.5 . . ?
C7 C8 H8B 109.5 . . ?
H8A C8 H8B 109.5 . . ?
C7 C8 H8C 109.5 . . ?
H8A C8 H8C 109.5 . . ?
H8B C8 H8C 109.5 . . ?
C7 O2 C9 118.6(15) . . ?
C10 C9 O2 108.9(11) . . ?
C10 C9 H9A 109.9 . . ?
O2 C9 H9A 109.9 . . ?
C10 C9 H9B 109.9 . . ?
O2 C9 H9B 109.9 . . ?
H9A C9 H9B 108.3 . . ?
C9 C10 H10A 109.5 . . ?
C9 C10 H10B 109.5 . . ?
H10A C10 H10B 109.5 . . ?
C9 C10 H10C 109.5 . . ?
H10A C10 H10C 109.5 . . ?
H10B C10 H10C 109.5 . . ?
C7A O1A B1 148.7(3) . . ?
O1A C7A O2A 121.4(2) . . ?
O1A C7A C8A 118.0(3) . . ?
O2A C7A C8A 120.5(2) . . ?
C7A C8A H8A1 109.5 . . ?
C7A C8A H8A2 109.5 . . ?
H8A1 C8A H8A2 109.5 . . ?
C7A C8A H8A3 109.5 . . ?
H8A1 C8A H8A3 109.5 . . ?
H8A2 C8A H8A3 109.5 . . ?
C7A O2A C9A 122.59(19) . . ?
O2A C9A C10A 105.37(16) . . ?
O2A C9A H9A1 110.7 . . ?
C10A C9A H9A1 110.7 . . ?
O2A C9A H9A2 110.7 . . ?
C10A C9A H9A2 110.7 . . ?
H9A1 C9A H9A2 108.8 . . ?
C9A C10A H10D 109.5 . . ?
C9A C10A H10E 109.5 . . ?
H10D C10A H10E 109.5 . . ?
C9A C10A H10F 109.5 . . ?
H10D C10A H10F 109.5 . . ?
H10E C10A H10F 109.5 . . ?
O1A B1 C5 102.89(19) . . ?
O1 B1 C5 100.9(13) . . ?
O1A B1 C1 109.63(18) . . ?
O1 B1 C1 109.3(12) . . ?
C5 B1 C1 115.44(7) . . ?
O1A B1 C3 97.06(16) . . ?
O1 B1 C3 99.4(10) . . ?
C5 B1 C3 114.19(7) . . ?
C1 B1 C3 115.05(7) . . ?
C1 B2 B9 60.39(6) . . ?
C1 B2 B5 59.63(5) . . ?
B9 B2 B5 108.17(7) . . ?
C1 B2 B11 107.07(7) . . ?
B9 B2 B11 59.57(6) . . ?
B5 B2 B11 107.03(7) . . ?
C1 B2 B3 107.05(7) . . ?
B9 B2 B3 107.86(7) . . ?
B5 B2 B3 59.44(6) . . ?
B11 B2 B3 59.79(6) . . ?
C1 B2 H38 117.0(7) . . ?
B9 B2 H38 120.4(6) . . ?
B5 B2 H38 119.7(6) . . ?
B11 B2 H38 127.0(6) . . ?
B3 B2 H38 125.8(6) . . ?
B5 B3 B11 107.57(7) . . ?
B5 B3 B4 60.33(6) . . ?
B11 B3 B4 106.80(8) . . ?
B5 B3 B2 59.90(6) . . ?
B11 B3 B2 60.00(6) . . ?
B4 B3 B2 107.85(7) . . ?
B5 B3 B12 107.67(8) . . ?
B11 B3 B12 59.39(6) . . ?
B4 B3 B12 59.31(6) . . ?
B2 B3 B12 107.60(8) . . ?
B5 B3 H37 117.9(6) . . ?
B11 B3 H37 125.0(6) . . ?
B4 B3 H37 121.5(6) . . ?
B2 B3 H37 119.9(7) . . ?
B12 B3 H37 125.6(7) . . ?
C2 B4 B12 104.10(8) . . ?
C2 B4 B3 104.00(7) . . ?
B12 B4 B3 60.73(6) . . ?
C2 B4 B5 58.62(6) . . ?
B12 B4 B5 108.09(8) . . ?
B3 B4 B5 59.43(6) . . ?
C2 B4 B7 58.19(6) . . ?
B12 B4 B7 60.16(6) . . ?
B3 B4 B7 108.58(8) . . ?
B5 B4 B7 107.94(7) . . ?
C2 B4 H36 117.1(6) . . ?
B12 B4 H36 129.8(7) . . ?
B3 B4 H36 127.7(6) . . ?
B5 B4 H36 117.1(7) . . ?
B7 B4 H36 119.8(6) . . ?
C2 B5 C1 58.18(5) . . ?
C2 B5 B3 104.34(7) . . ?
C1 B5 B3 107.81(7) . . ?
C2 B5 B2 103.90(7) . . ?
C1 B5 B2 59.38(5) . . ?
B3 B5 B2 60.65(6) . . ?
C2 B5 B4 58.23(6) . . ?
C1 B5 B4 107.31(7) . . ?
B3 B5 B4 60.25(6) . . ?
B2 B5 B4 108.37(7) . . ?
C2 B5 H35 117.2(7) . . ?
C1 B5 H35 117.3(7) . . ?
B3 B5 H35 129.8(7) . . ?
B2 B5 H35 127.5(7) . . ?
B4 B5 H35 120.4(7) . . ?
C2 B7 B8 104.09(7) . . ?
C2 B7 B12 103.74(7) . . ?
B8 B7 B12 60.77(7) . . ?
C2 B7 B4 58.38(6) . . ?
B8 B7 B4 108.27(8) . . ?
B12 B7 B4 59.51(6) . . ?
C2 B7 B10 58.04(6) . . ?
B8 B7 B10 60.14(6) . . ?
B12 B7 B10 108.30(8) . . ?
B4 B7 B10 107.61(7) . . ?
C2 B7 H34 117.5(7) . . ?
B8 B7 H34 126.1(7) . . ?
B12 B7 H34 130.9(7) . . ?
B4 B7 H34 122.0(7) . . ?
B10 B7 H34 115.4(7) . . ?
B7 B8 B9 108.05(7) . . ?
B7 B8 B10 60.48(6) . . ?
B9 B8 B10 59.97(6) . . ?
B7 B8 B11 107.22(8) . . ?
B9 B8 B11 59.30(6) . . ?
B10 B8 B11 107.21(7) . . ?
B7 B8 B12 59.89(6) . . ?
B9 B8 B12 106.97(8) . . ?
B10 B8 B12 107.87(8) . . ?
B11 B8 B12 59.25(6) . . ?
B7 B8 H33 121.7(7) . . ?
B9 B8 H33 121.4(7) . . ?
B10 B8 H33 120.7(6) . . ?
B11 B8 H33 123.1(6) . . ?
B12 B8 H33 123.3(6) . . ?
B11 B9 B2 60.78(6) . . ?
B11 B9 C1 107.15(7) . . ?
B2 B9 C1 59.29(5) . . ?
B11 B9 B8 60.63(6) . . ?
B2 B9 B8 109.51(8) . . ?
C1 B9 B8 107.38(7) . . ?
B11 B9 B10 108.48(8) . . ?
B2 B9 B10 108.21(7) . . ?
C1 B9 B10 59.40(5) . . ?
B8 B9 B10 60.24(6) . . ?
B11 B9 H29 122.7(7) . . ?
B2 B9 H29 119.5(7) . . ?
C1 B9 H29 120.7(7) . . ?
B8 B9 H29 123.4(7) . . ?
B10 B9 H29 121.8(7) . . ?
C2 B10 C1 58.28(5) . . ?
C2 B10 B9 103.88(7) . . ?
C1 B10 B9 59.90(5) . . ?
C2 B10 B8 103.59(7) . . ?
C1 B10 B8 107.41(7) . . ?
B9 B10 B8 59.79(6) . . ?
C2 B10 B7 58.15(6) . . ?
C1 B10 B7 107.06(7) . . ?
B9 B10 B7 107.05(7) . . ?
B8 B10 B7 59.38(6) . . ?
C2 B10 H30 119.2(7) . . ?
C1 B10 H30 116.6(7) . . ?
B9 B10 H30 125.6(7) . . ?
B8 B10 H30 129.8(7) . . ?
B7 B10 H30 123.0(7) . . ?
B9 B11 B12 108.70(8) . . ?
B9 B11 B3 108.26(7) . . ?
B12 B11 B3 60.71(7) . . ?
B9 B11 B2 59.66(6) . . ?
B12 B11 B2 108.80(8) . . ?
B3 B11 B2 60.20(6) . . ?
B9 B11 B8 60.06(6) . . ?
B12 B11 B8 60.66(6) . . ?
B3 B11 B8 109.13(8) . . ?
B2 B11 B8 108.16(7) . . ?
B9 B11 H31 119.8(6) . . ?
B12 B11 H31 122.8(6) . . ?
B3 B11 H31 122.4(6) . . ?
B2 B11 H31 120.6(7) . . ?
B8 B11 H31 121.1(6) . . ?
B4 B12 B11 107.71(8) . . ?
B4 B12 B7 60.32(6) . . ?
B11 B12 B7 107.46(8) . . ?
B4 B12 B3 59.95(6) . . ?
B11 B12 B3 59.90(6) . . ?
B7 B12 B3 108.09(8) . . ?
B4 B12 B8 107.77(8) . . ?
B11 B12 B8 60.10(6) . . ?
B7 B12 B8 59.34(6) . . ?
B3 B12 B8 108.05(8) . . ?
B4 B12 H32 120.0(6) . . ?
B11 B12 H32 122.8(6) . . ?
B7 B12 H32 122.2(6) . . ?
B3 B12 H32 120.2(6) . . ?
B8 B12 H32 123.8(6) . . ?
C5 B13 B30 59.60(5) . . ?
C5 B13 B23 60.04(5) . . ?
B30 B13 B23 108.51(7) . . ?
C5 B13 B27 107.02(7) . . ?
B30 B13 B27 107.79(7) . . ?
B23 B13 B27 59.99(6) . . ?
C5 B13 B29 106.84(7) . . ?
B30 B13 B29 59.72(6) . . ?
B23 B13 B29 108.27(7) . . ?
B27 B13 B29 60.01(6) . . ?
C5 B13 H17 119.1(7) . . ?
B30 B13 H17 118.9(7) . . ?
B23 B13 H17 121.7(7) . . ?
B27 B13 H17 125.8(6) . . ?
B29 B13 H17 123.8(7) . . ?
B16 B14 B20 108.18(7) . . ?
B16 B14 B32 60.66(6) . . ?
B20 B14 B32 59.81(6) . . ?
B16 B14 B21 107.49(8) . . ?
B20 B14 B21 59.69(6) . . ?
B32 B14 B21 107.55(7) . . ?
B16 B14 B15 59.89(6) . . ?
B20 B14 B15 107.52(7) . . ?
B32 B14 B15 108.22(7) . . ?
B21 B14 B15 59.52(6) . . ?
B16 B14 H8 122.5(7) . . ?
B20 B14 H8 120.1(7) . . ?
B32 B14 H8 120.1(7) . . ?
B21 B14 H8 122.5(7) . . ?
B15 B14 H8 123.9(7) . . ?
B17 B15 B16 60.23(6) . . ?
B17 B15 B21 107.61(7) . . ?
B16 B15 B21 107.30(7) . . ?
B17 B15 B22 59.65(6) . . ?
B16 B15 B22 107.59(7) . . ?
B21 B15 B22 59.93(6) . . ?
B17 B15 B14 107.46(7) . . ?
B16 B15 B14 59.19(6) . . ?
B21 B15 B14 59.98(6) . . ?
B22 B15 B14 107.61(7) . . ?
B17 B15 H2 120.6(6) . . ?
B16 B15 H2 120.7(7) . . ?
B21 B15 H2 123.6(6) . . ?
B22 B15 H2 122.6(6) . . ?
B14 B15 H2 122.5(6) . . ?
C4 B16 B14 104.10(7) . . ?
C4 B16 B15 104.18(7) . . ?
B14 B16 B15 60.92(6) . . ?
C4 B16 B17 58.48(6) . . ?
B14 B16 B17 108.52(8) . . ?
B15 B16 B17 59.83(6) . . ?
C4 B16 B32 57.99(5) . . ?
B14 B16 B32 60.09(6) . . ?
B15 B16 B32 108.58(7) . . ?
B17 B16 B32 107.71(7) . . ?
C4 B16 H15 118.7(7) . . ?
B14 B16 H15 125.9(6) . . ?
B15 B16 H15 128.8(7) . . ?
B17 B16 H15 121.2(6) . . ?
B32 B16 H15 117.0(7) . . ?
C4 B17 B22 103.88(7) . . ?
C4 B17 B15 103.89(7) . . ?
B22 B17 B15 60.64(6) . . ?
C4 B17 B16 57.98(6) . . ?
B22 B17 B16 108.14(8) . . ?
B15 B17 B16 59.94(6) . . ?
C4 B17 B18 58.80(6) . . ?
B22 B17 B18 59.41(6) . . ?
B15 B17 B18 108.12(8) . . ?
B16 B17 B18 107.84(7) . . ?
C4 B17 H14 116.3(7) . . ?
B22 B17 H14 129.5(7) . . ?
B15 B17 H14 129.6(7) . . ?
B16 B17 H14 118.5(7) . . ?
B18 B17 H14 118.0(7) . . ?
C4 B18 C3 57.57(5) . . ?
C4 B18 B22 103.75(7) . . ?
C3 B18 B22 107.92(7) . . ?
C4 B18 B19 103.41(7) . . ?
C3 B18 B19 59.93(6) . . ?
B22 B18 B19 60.39(6) . . ?
C4 B18 B17 58.04(6) . . ?
C3 B18 B17 106.86(7) . . ?
B22 B18 B17 60.00(6) . . ?
B19 B18 B17 107.88(8) . . ?
C4 B18 H9 119.2(7) . . ?
C3 B18 H9 117.6(7) . . ?
B22 B18 H9 129.0(7) . . ?
B19 B18 H9 126.3(7) . . ?
B17 B18 H9 121.5(7) . . ?
C3 B19 B20 60.61(6) . . ?
C3 B19 B18 59.33(6) . . ?
B20 B19 B18 108.70(7) . . ?
C3 B19 B22 106.92(7) . . ?
B20 B19 B22 108.51(7) . . ?
B18 B19 B22 59.74(6) . . ?
C3 B19 B21 107.72(7) . . ?
B20 B19 B21 60.07(6) . . ?
B18 B19 B21 108.15(7) . . ?
B22 B19 B21 60.27(6) . . ?
C3 B19 H10 119.3(6) . . ?
B20 B19 H10 120.7(6) . . ?
B18 B19 H10 120.0(6) . . ?
B22 B19 H10 123.9(6) . . ?
B21 B19 H10 124.6(6) . . ?
B19 B20 B32 107.92(7) . . ?
B19 B20 B21 60.34(6) . . ?
B32 B20 B21 108.61(7) . . ?
B19 B20 B14 108.73(7) . . ?
B32 B20 B14 60.30(6) . . ?
B21 B20 B14 60.54(6) . . ?
B19 B20 C3 59.39(6) . . ?
B32 B20 C3 59.06(5) . . ?
B21 B20 C3 106.98(7) . . ?
B14 B20 C3 106.83(7) . . ?
B19 B20 H11 120.2(7) . . ?
B32 B20 H11 121.4(7) . . ?
B21 B20 H11 122.8(7) . . ?
B14 B20 H11 123.5(6) . . ?
C3 B20 H11 121.0(6) . . ?
B20 B21 B19 59.59(6) . . ?
B20 B21 B15 108.37(8) . . ?
B19 B21 B15 108.23(8) . . ?
B20 B21 B22 107.79(7) . . ?
B19 B21 B22 59.85(6) . . ?
B15 B21 B22 60.43(6) . . ?
B20 B21 B14 59.76(6) . . ?
B19 B21 B14 107.51(7) . . ?
B15 B21 B14 60.50(6) . . ?
B22 B21 B14 108.42(8) . . ?
B20 B21 H12 119.0(7) . . ?
B19 B21 H12 119.2(7) . . ?
B15 B21 H12 124.7(7) . . ?
B22 B21 H12 122.6(7) . . ?
B14 B21 H12 122.7(7) . . ?
B18 B22 B17 60.59(6) . . ?
B18 B22 B19 59.87(6) . . ?
B17 B22 B19 107.94(7) . . ?
B18 B22 B21 107.94(7) . . ?
B17 B22 B21 107.43(8) . . ?
B19 B22 B21 59.88(6) . . ?
B18 B22 B15 108.31(8) . . ?
B17 B22 B15 59.70(6) . . ?
B19 B22 B15 107.62(8) . . ?
B21 B22 B15 59.64(6) . . ?
B18 B22 H13 118.2(6) . . ?
B17 B22 H13 119.1(6) . . ?
B19 B22 H13 122.6(6) . . ?
B21 B22 H13 125.7(6) . . ?
B15 B22 H13 123.4(6) . . ?
C5 B23 B13 59.31(5) . . ?
C5 B23 B27 106.65(7) . . ?
B13 B23 B27 60.24(6) . . ?
C5 B23 B28 106.88(7) . . ?
B13 B23 B28 108.76(7) . . ?
B27 B23 B28 60.44(6) . . ?
C5 B23 B24 59.17(5) . . ?
B13 B23 B24 107.79(7) . . ?
B27 B23 B24 108.06(7) . . ?
B28 B23 B24 60.10(6) . . ?
C5 B23 H16 120.1(7) . . ?
B13 B23 H16 120.4(7) . . ?
B27 B23 H16 124.2(7) . . ?
B28 B23 H16 123.9(7) . . ?
B24 B23 H16 120.9(7) . . ?
C6 B24 C5 58.11(5) . . ?
C6 B24 B23 104.17(7) . . ?
C5 B24 B23 59.85(5) . . ?
C6 B24 B28 103.98(7) . . ?
C5 B24 B28 107.23(7) . . ?
B23 B24 B28 59.85(6) . . ?
C6 B24 B25 58.44(6) . . ?
C5 B24 B25 107.05(7) . . ?
B23 B24 B25 107.49(7) . . ?
B28 B24 B25 59.62(6) . . ?
C6 B24 H25 117.5(7) . . ?
C5 B24 H25 117.4(7) . . ?
B23 B24 H25 127.2(7) . . ?
B28 B24 H25 130.1(7) . . ?
B25 B24 H25 121.1(7) . . ?
C6 B25 B28 103.83(7) . . ?
C6 B25 B26 104.08(7) . . ?
B28 B25 B26 60.85(6) . . ?
C6 B25 B31 58.11(6) . . ?
B28 B25 B31 108.46(8) . . ?
B26 B25 B31 60.12(6) . . ?
C6 B25 B24 57.87(6) . . ?
B28 B25 B24 59.99(6) . . ?
B26 B25 B24 108.47(8) . . ?
B31 B25 B24 107.34(7) . . ?
C6 B25 H24 117.6(6) . . ?
B28 B25 H24 126.9(6) . . ?
B26 B25 H24 129.9(6) . . ?
B31 B25 H24 120.9(7) . . ?
B24 B25 H24 116.5(6) . . ?
B25 B26 B27 107.51(7) . . ?
B25 B26 B31 60.23(6) . . ?
B27 B26 B31 107.25(7) . . ?
B25 B26 B28 59.56(6) . . ?
B27 B26 B28 59.94(6) . . ?
B31 B26 B28 107.54(7) . . ?
B25 B26 B29 107.81(7) . . ?
B27 B26 B29 59.71(6) . . ?
B31 B26 B29 59.60(6) . . ?
B28 B26 B29 107.62(7) . . ?
B25 B26 H23 120.2(6) . . ?
B27 B26 H23 123.6(6) . . ?
B31 B26 H23 121.3(6) . . ?
B28 B26 H23 121.7(7) . . ?
B29 B26 H23 123.2(7) . . ?
B23 B27 B13 59.78(6) . . ?
B23 B27 B26 108.46(7) . . ?
B13 B27 B26 108.64(8) . . ?
B23 B27 B29 108.20(7) . . ?
B13 B27 B29 60.13(6) . . ?
B26 B27 B29 60.62(6) . . ?
B23 B27 B28 59.82(6) . . ?
B13 B27 B28 107.90(7) . . ?
B26 B27 B28 60.48(6) . . ?
B29 B27 B28 108.77(8) . . ?
B23 B27 H18 119.1(6) . . ?
B13 B27 H18 118.3(6) . . ?
B26 B27 H18 124.8(6) . . ?
B29 B27 H18 121.7(6) . . ?
B28 B27 H18 123.2(6) . . ?
B25 B28 B23 108.26(7) . . ?
B25 B28 B24 60.39(6) . . ?
B23 B28 B24 60.05(6) . . ?
B25 B28 B27 107.25(8) . . ?
B23 B28 B27 59.74(6) . . ?
B24 B28 B27 107.47(7) . . ?
B25 B28 B26 59.59(6) . . ?
B23 B28 B26 107.68(7) . . ?
B24 B28 B26 107.79(7) . . ?
B27 B28 B26 59.59(6) . . ?
B25 B28 H19 122.2(6) . . ?
B23 B28 H19 120.0(6) . . ?
B24 B28 H19 119.7(6) . . ?
B27 B28 H19 123.2(6) . . ?
B26 B28 H19 124.3(6) . . ?
B30 B29 B31 60.47(6) . . ?
B30 B29 B27 107.60(7) . . ?
B31 B29 B27 107.36(8) . . ?
B30 B29 B13 59.62(6) . . ?
B31 B29 B13 107.75(7) . . ?
B27 B29 B13 59.86(6) . . ?
B30 B29 B26 108.19(7) . . ?
B31 B29 B26 59.78(6) . . ?
B27 B29 B26 59.67(6) . . ?
B13 B29 B26 107.67(7) . . ?
B30 B29 H20 118.8(7) . . ?
B31 B29 H20 121.1(7) . . ?
B27 B29 H20 124.3(7) . . ?
B13 B29 H20 121.0(7) . . ?
B26 B29 H20 124.1(7) . . ?
C6 B30 C5 57.74(5) . . ?
C6 B30 B13 103.80(7) . . ?
C5 B30 B13 59.67(5) . . ?
C6 B30 B29 103.84(7) . . ?
C5 B30 B29 107.62(7) . . ?
B13 B30 B29 60.65(6) . . ?
C6 B30 B31 57.87(6) . . ?
C5 B30 B31 106.64(7) . . ?
B13 B30 B31 108.28(7) . . ?
B29 B30 B31 60.11(6) . . ?
C6 B30 H21 120.0(7) . . ?
C5 B30 H21 116.9(7) . . ?
B13 B30 H21 124.3(7) . . ?
B29 B30 H21 129.0(7) . . ?
B31 B30 H21 123.2(7) . . ?
C6 B31 B29 104.08(7) . . ?
C6 B31 B26 103.94(8) . . ?
B29 B31 B26 60.62(6) . . ?
C6 B31 B25 58.41(6) . . ?
B29 B31 B25 108.15(8) . . ?
B26 B31 B25 59.65(6) . . ?
C6 B31 B30 58.87(6) . . ?
B29 B31 B30 59.42(6) . . ?
B26 B31 B30 108.03(8) . . ?
B25 B31 B30 108.17(7) . . ?
C6 B31 H22 116.3(7) . . ?
B29 B31 H22 128.6(7) . . ?
B26 B31 H22 130.2(7) . . ?
B25 B31 H22 119.4(7) . . ?
B30 B31 H22 117.2(7) . . ?
C4 B32 C3 57.86(5) . . ?
C4 B32 B20 104.17(7) . . ?
C3 B32 B20 60.54(6) . . ?
C4 B32 B14 103.45(7) . . ?
C3 B32 B14 107.67(7) . . ?
B20 B32 B14 59.90(6) . . ?
C4 B32 B16 57.99(6) . . ?
C3 B32 B16 106.63(7) . . ?
B20 B32 B16 107.13(7) . . ?
B14 B32 B16 59.25(6) . . ?
C4 B32 H000 117.9(7) . . ?
C3 B32 H000 117.0(7) . . ?
B20 B32 H000 127.0(7) . . ?
B14 B32 H000 130.3(7) . . ?
B16 B32 H000 121.7(7) . . ?
C2 C1 B1 119.16(7) . . ?
C2 C1 B2 106.20(7) . . ?
B1 C1 B2 123.10(7) . . ?
C2 C1 B5 59.57(5) . . ?
B1 C1 B5 115.04(7) . . ?
B2 C1 B5 60.99(6) . . ?
C2 C1 B10 58.96(6) . . ?
B1 C1 B10 121.73(7) . . ?
B2 C1 B10 110.09(7) . . ?
B5 C1 B10 110.07(7) . . ?
C2 C1 B9 105.00(7) . . ?
B1 C1 B9 128.58(7) . . ?
B2 C1 B9 60.32(6) . . ?
B5 C1 B9 109.19(7) . . ?
B10 C1 B9 60.69(6) . . ?
C1 C2 B10 62.76(6) . . ?
C1 C2 B7 115.36(7) . . ?
B10 C2 B7 63.81(6) . . ?
C1 C2 B4 114.74(7) . . ?
B10 C2 B4 116.54(8) . . ?
B7 C2 B4 63.43(6) . . ?
C1 C2 B5 62.26(6) . . ?
B10 C2 B5 115.52(7) . . ?
B7 C2 B5 116.01(7) . . ?
B4 C2 B5 63.15(6) . . ?
C1 C2 H28 117.3(7) . . ?
B10 C2 H28 114.4(7) . . ?
B7 C2 H28 116.1(8) . . ?
B4 C2 H28 118.8(7) . . ?
B5 C2 H28 119.0(7) . . ?
C4 C3 B1 119.59(7) . . ?
C4 C3 B18 60.32(5) . . ?
B1 C3 B18 111.24(7) . . ?
C4 C3 B32 59.30(5) . . ?
B1 C3 B32 125.62(7) . . ?
B18 C3 B32 110.96(7) . . ?
C4 C3 B19 106.11(7) . . ?
B1 C3 B19 120.41(7) . . ?
B18 C3 B19 60.74(6) . . ?
B32 C3 B19 109.49(7) . . ?
C4 C3 B20 105.14(6) . . ?
B1 C3 B20 130.12(7) . . ?
B18 C3 B20 109.34(7) . . ?
B32 C3 B20 60.39(6) . . ?
B19 C3 B20 59.99(6) . . ?
C3 C4 B32 62.85(5) . . ?
C3 C4 B16 115.66(7) . . ?
B32 C4 B16 64.02(6) . . ?
C3 C4 B17 114.90(7) . . ?
B32 C4 B17 116.88(7) . . ?
B16 C4 B17 63.54(6) . . ?
C3 C4 B18 62.12(6) . . ?
B32 C4 B18 115.43(7) . . ?
B16 C4 B18 116.02(7) . . ?
B17 C4 B18 63.16(6) . . ?
C3 C4 H27 115.8(7) . . ?
B32 C4 H27 114.2(7) . . ?
B16 C4 H27 117.3(7) . . ?
B17 C4 H27 119.5(7) . . ?
B18 C4 H27 118.3(7) . . ?
C6 C5 B1 118.70(7) . . ?
C6 C5 B30 60.11(6) . . ?
B1 C5 B30 112.69(7) . . ?
C6 C5 B13 106.43(7) . . ?
B1 C5 B13 121.73(7) . . ?
B30 C5 B13 60.73(6) . . ?
C6 C5 B24 59.18(5) . . ?
B1 C5 B24 123.45(7) . . ?
B30 C5 B24 110.77(7) . . ?
B13 C5 B24 110.34(7) . . ?
C6 C5 B23 105.85(6) . . ?
B1 C5 B23 129.18(7) . . ?
B30 C5 B23 109.90(7) . . ?
B13 C5 B23 60.65(6) . . ?
B24 C5 B23 60.98(6) . . ?
C5 C6 B24 62.71(6) . . ?
C5 C6 B31 114.74(7) . . ?
B24 C6 B31 116.61(7) . . ?
C5 C6 B25 115.09(7) . . ?
B24 C6 B25 63.68(6) . . ?
B31 C6 B25 63.48(6) . . ?
C5 C6 B30 62.14(6) . . ?
B24 C6 B30 115.43(7) . . ?
B31 C6 B30 63.26(6) . . ?
B25 C6 B30 115.96(7) . . ?
C5 C6 H26 115.5(7) . . ?
B24 C6 H26 115.0(7) . . ?
B31 C6 H26 119.6(7) . . ?
B25 C6 H26 118.6(7) . . ?
B30 C6 H26 117.2(7) . . ?

loop_
_geom_bond_atom_site_label_1
_geom_bond_atom_site_label_2
_geom_bond_distance
_geom_bond_site_symmetry_2
_geom_bond_publ_flag
O1 C7 1.258(15) . ?
O1 B1 1.70(2) . ?
C7 O2 1.335(15) . ?
C7 C8 1.398(15) . ?
C8 H8A 0.9800 . ?
C8 H8B 0.9800 . ?
C8 H8C 0.9800 . ?
O2 C9 1.483(14) . ?
C9 C10 1.471(14) . ?
C9 H9A 0.9900 . ?
C9 H9B 0.9900 . ?
C10 H10A 0.9800 . ?
C10 H10B 0.9800 . ?
C10 H10C 0.9800 . ?
O1A C7A 1.260(2) . ?
O1A B1 1.536(3) . ?
C7A O2A 1.275(2) . ?
C7A C8A 1.488(2) . ?
C8A H8A1 0.9800 . ?
C8A H8A2 0.9800 . ?
C8A H8A3 0.9800 . ?
O2A C9A 1.478(2) . ?
C9A C10A 1.482(3) . ?
C9A H9A1 0.9900 . ?
C9A H9A2 0.9900 . ?
C10A H10D 0.9800 . ?
C10A H10E 0.9800 . ?
C10A H10F 0.9800 . ?
B1 C5 1.7060(13) . ?
B1 C1 1.7141(13) . ?
B1 C3 1.7323(13) . ?
B2 C1 1.7428(13) . ?
B2 B9 1.7612(15) . ?
B2 B5 1.7712(15) . ?
B2 B11 1.7809(15) . ?
B2 B3 1.7845(15) . ?
B2 H38 1.076(12) . ?
B3 B5 1.7629(15) . ?
B3 B11 1.7771(16) . ?
B3 B4 1.7776(16) . ?
B3 B12 1.7914(16) . ?
B3 H37 1.080(12) . ?
B4 C2 1.6953(14) . ?
B4 B12 1.7660(17) . ?
B4 B5 1.7790(15) . ?
B4 B7 1.7805(16) . ?
B4 H36 1.097(12) . ?
B5 C2 1.7023(14) . ?
B5 C1 1.7474(14) . ?
B5 H35 1.069(12) . ?
B7 C2 1.6918(14) . ?
B7 B8 1.7676(17) . ?
B7 B12 1.7776(16) . ?
B7 B10 1.7872(16) . ?
B7 H34 1.059(12) . ?
B8 B9 1.7732(16) . ?
B8 B10 1.7813(15) . ?
B8 B11 1.7833(16) . ?
B8 B12 1.7932(17) . ?
B8 H33 1.084(12) . ?
B9 B11 1.7595(15) . ?
B9 C1 1.7625(13) . ?
B9 B10 1.7764(15) . ?
B9 H29 1.068(12) . ?
B10 C2 1.6898(14) . ?
B10 C1 1.7535(14) . ?
B10 H30 1.062(12) . ?
B11 B12 1.7679(17) . ?
B11 H31 1.094(12) . ?
B12 H32 1.097(12) . ?
B13 C5 1.7429(13) . ?
B13 B30 1.7614(15) . ?
B13 B23 1.7666(15) . ?
B13 B27 1.7748(15) . ?
B13 B29 1.7797(15) . ?
B13 H17 1.076(12) . ?
B14 B16 1.7625(16) . ?
B14 B20 1.7705(15) . ?
B14 B32 1.7776(15) . ?
B14 B21 1.7843(16) . ?
B14 B15 1.7936(16) . ?
B14 H8 1.061(12) . ?
B15 B17 1.7734(16) . ?
B15 B16 1.7752(16) . ?
B15 B21 1.7759(16) . ?
B15 B22 1.7902(16) . ?
B15 H2 1.091(12) . ?
B16 C4 1.6864(14) . ?
B16 B17 1.7805(15) . ?
B16 B32 1.7879(14) . ?
B16 H15 1.075(12) . ?
B17 C4 1.6954(14) . ?
B17 B22 1.7725(16) . ?
B17 B18 1.7830(15) . ?
B17 H14 1.051(12) . ?
B18 C4 1.7093(14) . ?
B18 C3 1.7391(13) . ?
B18 B22 1.7619(16) . ?
B18 B19 1.7641(16) . ?
B18 H9 1.062(12) . ?
B19 C3 1.7499(13) . ?
B19 B20 1.7606(15) . ?
B19 B22 1.7735(15) . ?
B19 B21 1.7741(15) . ?
B19 H10 1.104(12) . ?
B20 B32 1.7688(15) . ?
B20 B21 1.7692(15) . ?
B20 C3 1.7715(14) . ?
B20 H11 1.070(12) . ?
B21 B22 1.7811(17) . ?
B21 H12 1.058(12) . ?
B22 H13 1.095(12) . ?
B23 C5 1.7559(13) . ?
B23 B27 1.7704(15) . ?
B23 B28 1.7719(15) . ?
B23 B24 1.7756(15) . ?
B23 H16 1.064(12) . ?
B24 C6 1.6849(14) . ?
B24 C5 1.7436(13) . ?
B24 B28 1.7763(15) . ?
B24 B25 1.7834(15) . ?
B24 H25 1.065(12) . ?
B25 C6 1.6953(14) . ?
B25 B28 1.7697(16) . ?
B25 B26 1.7703(15) . ?
B25 B31 1.7808(16) . ?
B25 H24 1.088(12) . ?
B26 B27 1.7766(16) . ?
B26 B31 1.7788(16) . ?
B26 B28 1.7926(16) . ?
B26 B29 1.7938(16) . ?
B26 H23 1.105(12) . ?
B27 B29 1.7774(16) . ?
B27 B28 1.7830(16) . ?
B27 H18 1.123(12) . ?
B28 H19 1.087(12) . ?
B29 B30 1.7632(15) . ?
B29 B31 1.7755(16) . ?
B29 H20 1.070(12) . ?
B30 C6 1.7080(14) . ?
B30 C5 1.7417(13) . ?
B30 B31 1.7819(15) . ?
B30 H21 1.066(12) . ?
B31 C6 1.6898(14) . ?
B31 H22 1.077(12) . ?
B32 C4 1.6863(13) . ?
B32 C3 1.7451(13) . ?
B32 H000 1.059(12) . ?
C1 C2 1.6775(12) . ?
C2 H28 0.951(12) . ?
C3 C4 1.6606(12) . ?
C4 H27 0.942(13) . ?
C5 C6 1.6659(12) . ?
C6 H26 0.951(12) . ?

loop_
_geom_torsion_atom_site_label_1
_geom_torsion_atom_site_label_2
_geom_torsion_atom_site_label_3
_geom_torsion_atom_site_label_4
_geom_torsion
_geom_torsion_site_symmetry_1
_geom_torsion_site_symmetry_2
_geom_torsion_site_symmetry_3
_geom_torsion_site_symmetry_4
_geom_torsion_publ_flag
B1 O1 C7 O2 -8(9) . . . . ?
B1 O1 C7 C8 163(7) . . . . ?
O1 C7 O2 C9 180(2) . . . . ?
C8 C7 O2 C9 8(4) . . . . ?
C7 O2 C9 C10 91(2) . . . . ?
B1 O1A C7A O2A -17.8(10) . . . . ?
B1 O1A C7A C8A 163.9(7) . . . . ?
O1A C7A O2A C9A -174.3(3) . . . . ?
C8A C7A O2A C9A 4.0(4) . . . . ?
C7A O2A C9A C10A 175.6(2) . . . . ?
C7A O1A B1 O1 -35(31) . . . . ?
C7A O1A B1 C5 -74.4(8) . . . . ?
C7A O1A B1 C1 48.9(8) . . . . ?
C7A O1A B1 C3 168.7(8) . . . . ?
C7 O1 B1 O1A 147(39) . . . . ?
C7 O1 B1 C5 -72(9) . . . . ?
C7 O1 B1 C1 50(9) . . . . ?
C7 O1 B1 C3 171(9) . . . . ?
C1 B2 B3 B5 37.33(7) . . . . ?
B9 B2 B3 B5 100.96(8) . . . . ?
B11 B2 B3 B5 137.50(8) . . . . ?
C1 B2 B3 B11 -100.18(8) . . . . ?
B9 B2 B3 B11 -36.54(7) . . . . ?
B5 B2 B3 B11 -137.50(8) . . . . ?
C1 B2 B3 B4 -0.70(10) . . . . ?
B9 B2 B3 B4 62.94(9) . . . . ?
B5 B2 B3 B4 -38.03(7) . . . . ?
B11 B2 B3 B4 99.48(8) . . . . ?
C1 B2 B3 B12 -63.29(9) . . . . ?
B9 B2 B3 B12 0.35(10) . . . . ?
B5 B2 B3 B12 -100.62(8) . . . . ?
B11 B2 B3 B12 36.89(7) . . . . ?
B5 B3 B4 C2 -39.59(7) . . . . ?
B11 B3 B4 C2 61.41(9) . . . . ?
B2 B3 B4 C2 -1.75(10) . . . . ?
B12 B3 B4 C2 98.51(8) . . . . ?
B5 B3 B4 B12 -138.10(8) . . . . ?
B11 B3 B4 B12 -37.10(7) . . . . ?
B2 B3 B4 B12 -100.27(8) . . . . ?
B11 B3 B4 B5 101.00(8) . . . . ?
B2 B3 B4 B5 37.84(7) . . . . ?
B12 B3 B4 B5 138.10(8) . . . . ?
B5 B3 B4 B7 -100.30(8) . . . . ?
B11 B3 B4 B7 0.70(10) . . . . ?
B2 B3 B4 B7 -62.46(9) . . . . ?
B12 B3 B4 B7 37.80(7) . . . . ?
B11 B3 B5 C2 -60.23(9) . . . . ?
B4 B3 B5 C2 39.47(7) . . . . ?
B2 B3 B5 C2 -98.09(7) . . . . ?
B12 B3 B5 C2 2.40(10) . . . . ?
B11 B3 B5 C1 0.46(10) . . . . ?
B4 B3 B5 C1 100.16(8) . . . . ?
B2 B3 B5 C1 -37.40(7) . . . . ?
B12 B3 B5 C1 63.09(9) . . . . ?
B11 B3 B5 B2 37.86(7) . . . . ?
B4 B3 B5 B2 137.55(8) . . . . ?
B12 B3 B5 B2 100.49(8) . . . . ?
B11 B3 B5 B4 -99.70(8) . . . . ?
B2 B3 B5 B4 -137.55(8) . . . . ?
B12 B3 B5 B4 -37.06(7) . . . . ?
C1 B2 B5 C2 -38.95(6) . . . . ?
B9 B2 B5 C2 -1.61(9) . . . . ?
B11 B2 B5 C2 61.20(9) . . . . ?
B3 B2 B5 C2 98.83(8) . . . . ?
B9 B2 B5 C1 37.35(7) . . . . ?
B11 B2 B5 C1 100.15(7) . . . . ?
B3 B2 B5 C1 137.78(7) . . . . ?
C1 B2 B5 B3 -137.78(7) . . . . ?
B9 B2 B5 B3 -100.44(8) . . . . ?
B11 B2 B5 B3 -37.63(7) . . . . ?
C1 B2 B5 B4 -99.66(8) . . . . ?
B9 B2 B5 B4 -62.31(9) . . . . ?
B11 B2 B5 B4 0.49(9) . . . . ?
B3 B2 B5 B4 38.12(7) . . . . ?
B12 B4 B5 C2 -95.79(8) . . . . ?
B3 B4 B5 C2 -133.59(8) . . . . ?
B7 B4 B5 C2 -32.18(7) . . . . ?
C2 B4 B5 C1 32.58(7) . . . . ?
B12 B4 B5 C1 -63.21(9) . . . . ?
B3 B4 B5 C1 -101.00(8) . . . . ?
B7 B4 B5 C1 0.40(10) . . . . ?
C2 B4 B5 B3 133.59(8) . . . . ?
B12 B4 B5 B3 37.79(7) . . . . ?
B7 B4 B5 B3 101.40(9) . . . . ?
C2 B4 B5 B2 95.28(8) . . . . ?
B12 B4 B5 B2 -0.51(10) . . . . ?
B3 B4 B5 B2 -38.31(7) . . . . ?
B7 B4 B5 B2 63.10(9) . . . . ?
B12 B4 B7 C2 133.33(8) . . . . ?
B3 B4 B7 C2 95.27(8) . . . . ?
B5 B4 B7 C2 32.35(7) . . . . ?
C2 B4 B7 B8 -95.61(8) . . . . ?
B12 B4 B7 B8 37.72(7) . . . . ?
B3 B4 B7 B8 -0.34(10) . . . . ?
B5 B4 B7 B8 -63.27(9) . . . . ?
C2 B4 B7 B12 -133.33(8) . . . . ?
B3 B4 B7 B12 -38.06(7) . . . . ?
B5 B4 B7 B12 -100.98(8) . . . . ?
C2 B4 B7 B10 -32.05(7) . . . . ?
B12 B4 B7 B10 101.27(8) . . . . ?
B3 B4 B7 B10 63.22(9) . . . . ?
B5 B4 B7 B10 0.29(10) . . . . ?
C2 B7 B8 B9 1.49(10) . . . . ?
B12 B7 B8 B9 99.55(8) . . . . ?
B4 B7 B8 B9 62.38(9) . . . . ?
B10 B7 B8 B9 -37.86(7) . . . . ?
C2 B7 B8 B10 39.34(7) . . . . ?
B12 B7 B8 B10 137.40(8) . . . . ?
B4 B7 B8 B10 100.24(8) . . . . ?
C2 B7 B8 B11 -61.05(9) . . . . ?
B12 B7 B8 B11 37.01(7) . . . . ?
B4 B7 B8 B11 -0.16(10) . . . . ?
B10 B7 B8 B11 -100.40(8) . . . . ?
C2 B7 B8 B12 -98.06(8) . . . . ?
B4 B7 B8 B12 -37.16(7) . . . . ?
B10 B7 B8 B12 -137.40(8) . . . . ?
C1 B2 B9 B11 136.50(7) . . . . ?
B5 B2 B9 B11 99.48(8) . . . . ?
B3 B2 B9 B11 36.64(7) . . . . ?
B5 B2 B9 C1 -37.01(7) . . . . ?
B11 B2 B9 C1 -136.50(7) . . . . ?
B3 B2 B9 C1 -99.86(8) . . . . ?
C1 B2 B9 B8 99.10(8) . . . . ?
B5 B2 B9 B8 62.08(9) . . . . ?
B11 B2 B9 B8 -37.40(7) . . . . ?
B3 B2 B9 B8 -0.76(10) . . . . ?
C1 B2 B9 B10 35.06(7) . . . . ?
B5 B2 B9 B10 -1.96(10) . . . . ?
B11 B2 B9 B10 -101.44(8) . . . . ?
B3 B2 B9 B10 -64.80(9) . . . . ?
B7 B8 B9 B11 -99.71(8) . . . . ?
B10 B8 B9 B11 -137.79(8) . . . . ?
B12 B8 B9 B11 -36.59(7) . . . . ?
B7 B8 B9 B2 -62.24(9) . . . . ?
B10 B8 B9 B2 -100.32(8) . . . . ?
B11 B8 B9 B2 37.46(7) . . . . ?
B12 B8 B9 B2 0.87(10) . . . . ?
B7 B8 B9 C1 0.57(10) . . . . ?
B10 B8 B9 C1 -37.51(7) . . . . ?
B11 B8 B9 C1 100.28(8) . . . . ?
B12 B8 B9 C1 63.69(9) . . . . ?
B7 B8 B9 B10 38.08(7) . . . . ?
B11 B8 B9 B10 137.79(8) . . . . ?
B12 B8 B9 B10 101.20(8) . . . . ?
B11 B9 B10 C2 -59.70(9) . . . . ?
B2 B9 B10 C2 4.71(9) . . . . ?
C1 B9 B10 C2 39.72(6) . . . . ?
B8 B9 B10 C2 -97.82(8) . . . . ?
B11 B9 B10 C1 -99.42(8) . . . . ?
B2 B9 B10 C1 -35.01(7) . . . . ?
B8 B9 B10 C1 -137.54(8) . . . . ?
B11 B9 B10 B8 38.13(7) . . . . ?
B2 B9 B10 B8 102.53(8) . . . . ?
C1 B9 B10 B8 137.54(8) . . . . ?
B11 B9 B10 B7 0.78(10) . . . . ?
B2 B9 B10 B7 65.19(9) . . . . ?
C1 B9 B10 B7 100.19(8) . . . . ?
B8 B9 B10 B7 -37.35(7) . . . . ?
B7 B8 B10 C2 -39.30(7) . . . . ?
B9 B8 B10 C2 98.33(7) . . . . ?
B11 B8 B10 C2 61.11(9) . . . . ?
B12 B8 B10 C2 -1.33(9) . . . . ?
B7 B8 B10 C1 -99.89(8) . . . . ?
B9 B8 B10 C1 37.74(7) . . . . ?
B11 B8 B10 C1 0.53(10) . . . . ?
B12 B8 B10 C1 -61.92(9) . . . . ?
B7 B8 B10 B9 -137.63(8) . . . . ?
B11 B8 B10 B9 -37.22(7) . . . . ?
B12 B8 B10 B9 -99.66(8) . . . . ?
B9 B8 B10 B7 137.63(8) . . . . ?
B11 B8 B10 B7 100.41(8) . . . . ?
B12 B8 B10 B7 37.97(7) . . . . ?
B8 B7 B10 C2 133.55(8) . . . . ?
B12 B7 B10 C2 95.08(8) . . . . ?
B4 B7 B10 C2 32.19(7) . . . . ?
C2 B7 B10 C1 -33.06(6) . . . . ?
B8 B7 B10 C1 100.49(8) . . . . ?
B12 B7 B10 C1 62.02(9) . . . . ?
B4 B7 B10 C1 -0.87(10) . . . . ?
C2 B7 B10 B9 -96.02(8) . . . . ?
B8 B7 B10 B9 37.53(7) . . . . ?
B12 B7 B10 B9 -0.94(10) . . . . ?
B4 B7 B10 B9 -63.83(9) . . . . ?
C2 B7 B10 B8 -133.55(8) . . . . ?
B12 B7 B10 B8 -38.47(7) . . . . ?
B4 B7 B10 B8 -101.36(8) . . . . ?
B2 B9 B11 B12 -101.31(8) . . . . ?
C1 B9 B11 B12 -63.03(9) . . . . ?
B8 B9 B11 B12 37.63(8) . . . . ?
B10 B9 B11 B12 -0.32(10) . . . . ?
B2 B9 B11 B3 -36.92(7) . . . . ?
C1 B9 B11 B3 1.36(10) . . . . ?
B8 B9 B11 B3 102.02(8) . . . . ?
B10 B9 B11 B3 64.06(9) . . . . ?
C1 B9 B11 B2 38.27(7) . . . . ?
B8 B9 B11 B2 138.93(8) . . . . ?
B10 B9 B11 B2 100.98(8) . . . . ?
B2 B9 B11 B8 -138.93(8) . . . . ?
C1 B9 B11 B8 -100.66(8) . . . . ?
B10 B9 B11 B8 -37.95(7) . . . . ?
B5 B3 B11 B9 -1.13(10) . . . . ?
B4 B3 B11 B9 -64.59(9) . . . . ?
B2 B3 B11 B9 36.68(7) . . . . ?
B12 B3 B11 B9 -101.66(8) . . . . ?
B5 B3 B11 B12 100.52(8) . . . . ?
B4 B3 B11 B12 37.07(7) . . . . ?
B2 B3 B11 B12 138.33(8) . . . . ?
B5 B3 B11 B2 -37.81(7) . . . . ?
B4 B3 B11 B2 -101.27(8) . . . . ?
B12 B3 B11 B2 -138.33(8) . . . . ?
B5 B3 B11 B8 62.65(9) . . . . ?
B4 B3 B11 B8 -0.80(10) . . . . ?
B2 B3 B11 B8 100.46(8) . . . . ?
B12 B3 B11 B8 -37.87(7) . . . . ?
C1 B2 B11 B9 -38.76(7) . . . . ?
B5 B2 B11 B9 -101.43(8) . . . . ?
B3 B2 B11 B9 -138.91(8) . . . . ?
C1 B2 B11 B12 62.38(9) . . . . ?
B9 B2 B11 B12 101.14(8) . . . . ?
B5 B2 B11 B12 -0.29(10) . . . . ?
B3 B2 B11 B12 -37.77(7) . . . . ?
C1 B2 B11 B3 100.15(8) . . . . ?
B9 B2 B11 B3 138.91(8) . . . . ?
B5 B2 B11 B3 37.47(7) . . . . ?
C1 B2 B11 B8 -1.95(10) . . . . ?
B9 B2 B11 B8 36.81(7) . . . . ?
B5 B2 B11 B8 -64.62(9) . . . . ?
B3 B2 B11 B8 -102.10(8) . . . . ?
B7 B8 B11 B9 101.15(8) . . . . ?
B10 B8 B11 B9 37.51(7) . . . . ?
B12 B8 B11 B9 138.44(8) . . . . ?
B7 B8 B11 B12 -37.29(7) . . . . ?
B9 B8 B11 B12 -138.44(8) . . . . ?
B10 B8 B11 B12 -100.93(8) . . . . ?
B7 B8 B11 B3 0.60(10) . . . . ?
B9 B8 B11 B3 -100.55(8) . . . . ?
B10 B8 B11 B3 -63.03(10) . . . . ?
B12 B8 B11 B3 37.89(7) . . . . ?
B7 B8 B11 B2 64.51(9) . . . . ?
B9 B8 B11 B2 -36.63(7) . . . . ?
B10 B8 B11 B2 0.88(10) . . . . ?
B12 B8 B11 B2 101.81(8) . . . . ?
C2 B4 B12 B11 -60.80(9) . . . . ?
B3 B4 B12 B11 37.55(7) . . . . ?
B5 B4 B12 B11 0.33(10) . . . . ?
B7 B4 B12 B11 -100.40(8) . . . . ?
C2 B4 B12 B7 39.60(7) . . . . ?
B3 B4 B12 B7 137.95(8) . . . . ?
B5 B4 B12 B7 100.73(8) . . . . ?
C2 B4 B12 B3 -98.35(8) . . . . ?
B5 B4 B12 B3 -37.22(7) . . . . ?
B7 B4 B12 B3 -137.95(8) . . . . ?
C2 B4 B12 B8 2.63(10) . . . . ?
B3 B4 B12 B8 100.98(8) . . . . ?
B5 B4 B12 B8 63.77(10) . . . . ?
B7 B4 B12 B8 -36.96(7) . . . . ?
B9 B11 B12 B4 63.35(10) . . . . ?
B3 B11 B12 B4 -37.57(7) . . . . ?
B2 B11 B12 B4 -0.02(10) . . . . ?
B8 B11 B12 B4 100.72(8) . . . . ?
B9 B11 B12 B7 -0.26(10) . . . . ?
B3 B11 B12 B7 -101.18(8) . . . . ?
B2 B11 B12 B7 -63.64(10) . . . . ?
B8 B11 B12 B7 37.10(7) . . . . ?
B9 B11 B12 B3 100.92(8) . . . . ?
B2 B11 B12 B3 37.55(7) . . . . ?
B8 B11 B12 B3 138.29(8) . . . . ?
B9 B11 B12 B8 -37.37(7) . . . . ?
B3 B11 B12 B8 -138.29(8) . . . . ?
B2 B11 B12 B8 -100.74(8) . . . . ?
C2 B7 B12 B4 -39.62(7) . . . . ?
B8 B7 B12 B4 -138.27(8) . . . . ?
B10 B7 B12 B4 -100.08(8) . . . . ?
C2 B7 B12 B11 61.20(10) . . . . ?
B8 B7 B12 B11 -37.44(7) . . . . ?
B4 B7 B12 B11 100.82(8) . . . . ?
B10 B7 B12 B11 0.75(10) . . . . ?
C2 B7 B12 B3 -2.03(10) . . . . ?
B8 B7 B12 B3 -100.68(8) . . . . ?
B4 B7 B12 B3 37.59(7) . . . . ?
B10 B7 B12 B3 -62.49(10) . . . . ?
C2 B7 B12 B8 98.64(8) . . . . ?
B4 B7 B12 B8 138.27(8) . . . . ?
B10 B7 B12 B8 38.19(7) . . . . ?
B5 B3 B12 B4 37.51(7) . . . . ?
B11 B3 B12 B4 137.86(8) . . . . ?
B2 B3 B12 B4 100.70(8) . . . . ?
B5 B3 B12 B11 -100.34(8) . . . . ?
B4 B3 B12 B11 -137.86(8) . . . . ?
B2 B3 B12 B11 -37.16(7) . . . . ?
B5 B3 B12 B7 -0.24(11) . . . . ?
B11 B3 B12 B7 100.10(9) . . . . ?
B4 B3 B12 B7 -37.75(8) . . . . ?
B2 B3 B12 B7 62.95(10) . . . . ?
B5 B3 B12 B8 -63.00(10) . . . . ?
B11 B3 B12 B8 37.35(7) . . . . ?
B4 B3 B12 B8 -100.51(8) . . . . ?
B2 B3 B12 B8 0.19(10) . . . . ?
B7 B8 B12 B4 37.40(7) . . . . ?
B9 B8 B12 B4 -64.00(10) . . . . ?
B10 B8 B12 B4 -0.83(10) . . . . ?
B11 B8 B12 B4 -100.61(8) . . . . ?
B7 B8 B12 B11 138.01(8) . . . . ?
B9 B8 B12 B11 36.61(7) . . . . ?
B10 B8 B12 B11 99.78(8) . . . . ?
B9 B8 B12 B7 -101.40(8) . . . . ?
B10 B8 B12 B7 -38.23(7) . . . . ?
B11 B8 B12 B7 -138.01(8) . . . . ?
B7 B8 B12 B3 100.75(8) . . . . ?
B9 B8 B12 B3 -0.65(10) . . . . ?
B10 B8 B12 B3 62.52(10) . . . . ?
B11 B8 B12 B3 -37.26(7) . . . . ?
B16 B14 B15 B17 37.48(7) . . . . ?
B20 B14 B15 B17 -63.77(9) . . . . ?
B32 B14 B15 B17 -0.59(10) . . . . ?
B21 B14 B15 B17 -100.64(8) . . . . ?
B20 B14 B15 B16 -101.25(8) . . . . ?
B32 B14 B15 B16 -38.08(7) . . . . ?
B21 B14 B15 B16 -138.12(8) . . . . ?
B16 B14 B15 B21 138.12(8) . . . . ?
B20 B14 B15 B21 36.88(7) . . . . ?
B32 B14 B15 B21 100.05(8) . . . . ?
B16 B14 B15 B22 100.36(8) . . . . ?
B20 B14 B15 B22 -0.89(10) . . . . ?
B32 B14 B15 B22 62.29(10) . . . . ?
B21 B14 B15 B22 -37.76(7) . . . . ?
B20 B14 B16 C4 1.54(10) . . . . ?
B32 B14 B16 C4 39.19(6) . . . . ?
B21 B14 B16 C4 -61.50(9) . . . . ?
B15 B14 B16 C4 -98.60(8) . . . . ?
B20 B14 B16 B15 100.13(8) . . . . ?
B32 B14 B16 B15 137.78(7) . . . . ?
B21 B14 B16 B15 37.10(7) . . . . ?
B20 B14 B16 B17 62.57(9) . . . . ?
B32 B14 B16 B17 100.22(8) . . . . ?
B21 B14 B16 B17 -0.47(10) . . . . ?
B15 B14 B16 B17 -37.57(7) . . . . ?
B20 B14 B16 B32 -37.65(7) . . . . ?
B21 B14 B16 B32 -100.69(8) . . . . ?
B15 B14 B16 B32 -137.78(7) . . . . ?
B17 B15 B16 C4 -39.59(7) . . . . ?
B21 B15 B16 C4 61.19(9) . . . . ?
B22 B15 B16 C4 -1.95(9) . . . . ?
B14 B15 B16 C4 98.45(7) . . . . ?
B17 B15 B16 B14 -138.03(8) . . . . ?
B21 B15 B16 B14 -37.26(7) . . . . ?
B22 B15 B16 B14 -100.39(8) . . . . ?
B21 B15 B16 B17 100.78(8) . . . . ?
B22 B15 B16 B17 37.64(7) . . . . ?
B14 B15 B16 B17 138.03(8) . . . . ?
B17 B15 B16 B32 -100.12(8) . . . . ?
B21 B15 B16 B32 0.66(10) . . . . ?
B22 B15 B16 B32 -62.48(9) . . . . ?
B14 B15 B16 B32 37.91(7) . . . . ?
B16 B15 B17 C4 39.27(7) . . . . ?
B21 B15 B17 C4 -60.98(9) . . . . ?
B22 B15 B17 C4 -98.31(8) . . . . ?
B14 B15 B17 C4 2.26(9) . . . . ?
B16 B15 B17 B22 137.58(7) . . . . ?
B21 B15 B17 B22 37.33(7) . . . . ?
B14 B15 B17 B22 100.56(8) . . . . ?
B21 B15 B17 B16 -100.25(8) . . . . ?
B22 B15 B17 B16 -137.58(7) . . . . ?
B14 B15 B17 B16 -37.02(7) . . . . ?
B16 B15 B17 B18 100.55(8) . . . . ?
B21 B15 B17 B18 0.30(10) . . . . ?
B22 B15 B17 B18 -37.03(7) . . . . ?
B14 B15 B17 B18 63.54(9) . . . . ?
B14 B16 B17 C4 -95.50(8) . . . . ?
B15 B16 B17 C4 -133.55(8) . . . . ?
B32 B16 B17 C4 -31.93(7) . . . . ?
C4 B16 B17 B22 95.33(8) . . . . ?
B14 B16 B17 B22 -0.17(10) . . . . ?
B15 B16 B17 B22 -38.22(7) . . . . ?
B32 B16 B17 B22 63.40(9) . . . . ?
C4 B16 B17 B15 133.55(8) . . . . ?
B14 B16 B17 B15 38.05(7) . . . . ?
B32 B16 B17 B15 101.62(8) . . . . ?
C4 B16 B17 B18 32.54(7) . . . . ?
B14 B16 B17 B18 -62.97(9) . . . . ?
B15 B16 B17 B18 -101.02(8) . . . . ?
B32 B16 B17 B18 0.60(10) . . . . ?
B22 B17 B18 C4 -133.14(8) . . . . ?
B15 B17 B18 C4 -95.57(8) . . . . ?
B16 B17 B18 C4 -32.22(7) . . . . ?
C4 B17 B18 C3 31.83(7) . . . . ?
B22 B17 B18 C3 -101.32(8) . . . . ?
B15 B17 B18 C3 -63.75(9) . . . . ?
B16 B17 B18 C3 -0.39(10) . . . . ?
C4 B17 B18 B22 133.14(8) . . . . ?
B15 B17 B18 B22 37.57(7) . . . . ?
B16 B17 B18 B22 100.93(8) . . . . ?
C4 B17 B18 B19 94.93(7) . . . . ?
B22 B17 B18 B19 -38.21(7) . . . . ?
B15 B17 B18 B19 -0.64(10) . . . . ?
B16 B17 B18 B19 62.72(9) . . . . ?
C4 B18 B19 C3 -39.18(6) . . . . ?
B22 B18 B19 C3 -137.55(7) . . . . ?
B17 B18 B19 C3 -99.52(7) . . . . ?
C4 B18 B19 B20 -2.61(9) . . . . ?
C3 B18 B19 B20 36.57(7) . . . . ?
B22 B18 B19 B20 -100.98(8) . . . . ?
B17 B18 B19 B20 -62.95(9) . . . . ?
C4 B18 B19 B22 98.37(7) . . . . ?
C3 B18 B19 B22 137.55(7) . . . . ?
B17 B18 B19 B22 38.03(7) . . . . ?
C4 B18 B19 B21 61.07(9) . . . . ?
C3 B18 B19 B21 100.25(8) . . . . ?
B22 B18 B19 B21 -37.30(7) . . . . ?
B17 B18 B19 B21 0.73(9) . . . . ?
C3 B19 B20 B32 35.01(6) . . . . ?
B18 B19 B20 B32 -1.01(9) . . . . ?
B22 B19 B20 B32 -64.41(9) . . . . ?
B21 B19 B20 B32 -101.65(8) . . . . ?
C3 B19 B20 B21 136.66(7) . . . . ?
B18 B19 B20 B21 100.64(8) . . . . ?
B22 B19 B20 B21 37.23(7) . . . . ?
C3 B19 B20 B14 98.89(8) . . . . ?
B18 B19 B20 B14 62.87(9) . . . . ?
B22 B19 B20 B14 -0.53(10) . . . . ?
B21 B19 B20 B14 -37.76(7) . . . . ?
B18 B19 B20 C3 -36.02(6) . . . . ?
B22 B19 B20 C3 -99.43(8) . . . . ?
B21 B19 B20 C3 -136.66(7) . . . . ?
B16 B14 B20 B19 -62.38(9) . . . . ?
B32 B14 B20 B19 -100.41(8) . . . . ?
B21 B14 B20 B19 37.68(7) . . . . ?
B15 B14 B20 B19 0.88(10) . . . . ?
B16 B14 B20 B32 38.03(7) . . . . ?
B21 B14 B20 B32 138.08(8) . . . . ?
B15 B14 B20 B32 101.29(8) . . . . ?
B16 B14 B20 B21 -100.05(8) . . . . ?
B32 B14 B20 B21 -138.08(8) . . . . ?
B15 B14 B20 B21 -36.80(7) . . . . ?
B16 B14 B20 C3 0.30(10) . . . . ?
B32 B14 B20 C3 -37.74(6) . . . . ?
B21 B14 B20 C3 100.35(8) . . . . ?
B15 B14 B20 C3 63.55(9) . . . . ?
B32 B20 B21 B19 100.48(8) . . . . ?
B14 B20 B21 B19 138.23(8) . . . . ?
C3 B20 B21 B19 38.15(7) . . . . ?
B19 B20 B21 B15 -100.80(8) . . . . ?
B32 B20 B21 B15 -0.32(10) . . . . ?
B14 B20 B21 B15 37.43(7) . . . . ?
C3 B20 B21 B15 -62.65(9) . . . . ?
B19 B20 B21 B22 -36.87(7) . . . . ?
B32 B20 B21 B22 63.61(9) . . . . ?
B14 B20 B21 B22 101.36(8) . . . . ?
C3 B20 B21 B22 1.28(10) . . . . ?
B19 B20 B21 B14 -138.23(8) . . . . ?
B32 B20 B21 B14 -37.75(7) . . . . ?
C3 B20 B21 B14 -100.09(8) . . . . ?
C3 B19 B21 B20 -38.89(7) . . . . ?
B18 B19 B21 B20 -101.58(8) . . . . ?
B22 B19 B21 B20 -138.65(8) . . . . ?
C3 B19 B21 B15 62.14(9) . . . . ?
B20 B19 B21 B15 101.03(8) . . . . ?
B18 B19 B21 B15 -0.55(10) . . . . ?
B22 B19 B21 B15 -37.62(7) . . . . ?
C3 B19 B21 B22 99.76(8) . . . . ?
B20 B19 B21 B22 138.65(8) . . . . ?
B18 B19 B21 B22 37.07(7) . . . . ?
C3 B19 B21 B14 -1.77(10) . . . . ?
B20 B19 B21 B14 37.12(7) . . . . ?
B18 B19 B21 B14 -64.46(9) . . . . ?
B22 B19 B21 B14 -101.53(8) . . . . ?
B17 B15 B21 B20 63.26(10) . . . . ?
B16 B15 B21 B20 -0.21(10) . . . . ?
B22 B15 B21 B20 100.47(8) . . . . ?
B14 B15 B21 B20 -37.11(7) . . . . ?
B17 B15 B21 B19 0.15(10) . . . . ?
B16 B15 B21 B19 -63.32(9) . . . . ?
B22 B15 B21 B19 37.36(7) . . . . ?
B14 B15 B21 B19 -100.23(8) . . . . ?
B17 B15 B21 B22 -37.21(7) . . . . ?
B16 B15 B21 B22 -100.68(8) . . . . ?
B14 B15 B21 B22 -137.58(8) . . . . ?
B17 B15 B21 B14 100.37(8) . . . . ?
B16 B15 B21 B14 36.90(7) . . . . ?
B22 B15 B21 B14 137.58(8) . . . . ?
B16 B14 B21 B20 101.22(8) . . . . ?
B32 B14 B21 B20 37.27(7) . . . . ?
B15 B14 B21 B20 138.48(8) . . . . ?
B16 B14 B21 B19 64.19(9) . . . . ?
B20 B14 B21 B19 -37.04(7) . . . . ?
B32 B14 B21 B19 0.23(10) . . . . ?
B15 B14 B21 B19 101.45(8) . . . . ?
B16 B14 B21 B15 -37.26(7) . . . . ?
B20 B14 B21 B15 -138.48(8) . . . . ?
B32 B14 B21 B15 -101.22(8) . . . . ?
B16 B14 B21 B22 0.94(10) . . . . ?
B20 B14 B21 B22 -100.29(8) . . . . ?
B32 B14 B21 B22 -63.02(9) . . . . ?
B15 B14 B21 B22 38.20(7) . . . . ?
C4 B18 B22 B17 39.59(7) . . . . ?
C3 B18 B22 B17 99.52(8) . . . . ?
B19 B18 B22 B17 137.38(8) . . . . ?
C4 B18 B22 B19 -97.79(7) . . . . ?
C3 B18 B22 B19 -37.87(7) . . . . ?
B17 B18 B22 B19 -137.38(8) . . . . ?
C4 B18 B22 B21 -60.71(9) . . . . ?
C3 B18 B22 B21 -0.79(10) . . . . ?
B19 B18 B22 B21 37.08(7) . . . . ?
B17 B18 B22 B21 -100.30(8) . . . . ?
C4 B18 B22 B15 2.39(9) . . . . ?
C3 B18 B22 B15 62.31(9) . . . . ?
B19 B18 B22 B15 100.18(8) . . . . ?
B17 B18 B22 B15 -37.21(7) . . . . ?
C4 B17 B22 B18 -40.01(7) . . . . ?
B15 B17 B22 B18 -138.33(8) . . . . ?
B16 B17 B22 B18 -100.42(8) . . . . ?
C4 B17 B22 B19 -2.02(10) . . . . ?
B15 B17 B22 B19 -100.34(8) . . . . ?
B16 B17 B22 B19 -62.44(9) . . . . ?
B18 B17 B22 B19 37.99(7) . . . . ?
C4 B17 B22 B21 61.16(9) . . . . ?
B15 B17 B22 B21 -37.16(7) . . . . ?
B16 B17 B22 B21 0.74(9) . . . . ?
B18 B17 B22 B21 101.17(8) . . . . ?
C4 B17 B22 B15 98.32(8) . . . . ?
B16 B17 B22 B15 37.90(7) . . . . ?
B18 B17 B22 B15 138.33(8) . . . . ?
C3 B19 B22 B18 37.36(7) . . . . ?
B20 B19 B22 B18 101.31(8) . . . . ?
B21 B19 B22 B18 138.46(8) . . . . ?
C3 B19 B22 B17 -0.96(10) . . . . ?
B20 B19 B22 B17 63.00(10) . . . . ?
B18 B19 B22 B17 -38.31(7) . . . . ?
B21 B19 B22 B17 100.14(8) . . . . ?
C3 B19 B22 B21 -101.10(8) . . . . ?
B20 B19 B22 B21 -37.14(7) . . . . ?
B18 B19 B22 B21 -138.46(8) . . . . ?
C3 B19 B22 B15 -63.99(9) . . . . ?
B20 B19 B22 B15 -0.03(10) . . . . ?
B18 B19 B22 B15 -101.34(8) . . . . ?
B21 B19 B22 B15 37.12(7) . . . . ?
B20 B21 B22 B18 -0.32(10) . . . . ?
B19 B21 B22 B18 -37.07(7) . . . . ?
B15 B21 B22 B18 101.13(8) . . . . ?
B14 B21 B22 B18 62.90(9) . . . . ?
B20 B21 B22 B17 -64.26(9) . . . . ?
B19 B21 B22 B17 -101.01(8) . . . . ?
B15 B21 B22 B17 37.19(7) . . . . ?
B14 B21 B22 B17 -1.04(10) . . . . ?
B20 B21 B22 B19 36.76(7) . . . . ?
B15 B21 B22 B19 138.20(8) . . . . ?
B14 B21 B22 B19 99.98(8) . . . . ?
B20 B21 B22 B15 -101.45(8) . . . . ?
B19 B21 B22 B15 -138.20(8) . . . . ?
B14 B21 B22 B15 -38.23(7) . . . . ?
B17 B15 B22 B18 37.60(7) . . . . ?
B16 B15 B22 B18 -0.30(10) . . . . ?
B21 B15 B22 B18 -100.50(8) . . . . ?
B14 B15 B22 B18 -62.71(10) . . . . ?
B16 B15 B22 B17 -37.90(7) . . . . ?
B21 B15 B22 B17 -138.09(8) . . . . ?
B14 B15 B22 B17 -100.31(8) . . . . ?
B17 B15 B22 B19 100.87(8) . . . . ?
B16 B15 B22 B19 62.97(10) . . . . ?
B21 B15 B22 B19 -37.22(7) . . . . ?
B14 B15 B22 B19 0.57(10) . . . . ?
B17 B15 B22 B21 138.09(8) . . . . ?
B16 B15 B22 B21 100.20(8) . . . . ?
B14 B15 B22 B21 37.79(7) . . . . ?
B30 B13 B23 C5 -36.02(6) . . . . ?
B27 B13 B23 C5 -136.32(8) . . . . ?
B29 B13 B23 C5 -99.31(8) . . . . ?
C5 B13 B23 B27 136.32(8) . . . . ?
B30 B13 B23 B27 100.30(8) . . . . ?
B29 B13 B23 B27 37.00(7) . . . . ?
C5 B13 B23 B28 98.92(8) . . . . ?
B30 B13 B23 B28 62.90(9) . . . . ?
B27 B13 B23 B28 -37.40(7) . . . . ?
B29 B13 B23 B28 -0.40(9) . . . . ?
C5 B13 B23 B24 35.28(6) . . . . ?
B30 B13 B23 B24 -0.74(9) . . . . ?
B27 B13 B23 B24 -101.04(8) . . . . ?
B29 B13 B23 B24 -64.04(9) . . . . ?
C5 B23 B24 C6 39.04(6) . . . . ?
B13 B23 B24 C6 3.70(9) . . . . ?
B27 B23 B24 C6 -59.95(8) . . . . ?
B28 B23 B24 C6 -98.13(7) . . . . ?
B13 B23 B24 C5 -35.33(6) . . . . ?
B27 B23 B24 C5 -98.99(8) . . . . ?
B28 B23 B24 C5 -137.17(7) . . . . ?
C5 B23 B24 B28 137.17(8) . . . . ?
B13 B23 B24 B28 101.84(8) . . . . ?
B27 B23 B24 B28 38.18(7) . . . . ?
C5 B23 B24 B25 99.94(8) . . . . ?
B13 B23 B24 B25 64.60(9) . . . . ?
B27 B23 B24 B25 0.95(9) . . . . ?
B28 B23 B24 B25 -37.23(7) . . . . ?
C5 B24 B25 C6 -33.19(6) . . . . ?
B23 B24 B25 C6 -96.19(7) . . . . ?
B28 B24 B25 C6 -133.52(8) . . . . ?
C6 B24 B25 B28 133.52(8) . . . . ?
C5 B24 B25 B28 100.33(8) . . . . ?
B23 B24 B25 B28 37.34(7) . . . . ?
C6 B24 B25 B26 95.34(8) . . . . ?
C5 B24 B25 B26 62.14(9) . . . . ?
B23 B24 B25 B26 -0.85(10) . . . . ?
B28 B24 B25 B26 -38.18(7) . . . . ?
C6 B24 B25 B31 31.82(7) . . . . ?
C5 B24 B25 B31 -1.37(9) . . . . ?
B23 B24 B25 B31 -64.36(9) . . . . ?
B28 B24 B25 B31 -101.70(8) . . . . ?
C6 B25 B26 B27 60.80(9) . . . . ?
B28 B25 B26 B27 -37.38(7) . . . . ?
B31 B25 B26 B27 100.24(8) . . . . ?
B24 B25 B26 B27 0.43(10) . . . . ?
C6 B25 B26 B31 -39.44(7) . . . . ?
B28 B25 B26 B31 -137.62(8) . . . . ?
B24 B25 B26 B31 -99.82(8) . . . . ?
C6 B25 B26 B28 98.18(8) . . . . ?
B31 B25 B26 B28 137.62(8) . . . . ?
B24 B25 B26 B28 37.80(7) . . . . ?
C6 B25 B26 B29 -2.19(10) . . . . ?
B28 B25 B26 B29 -100.37(8) . . . . ?
B31 B25 B26 B29 37.25(7) . . . . ?
B24 B25 B26 B29 -62.56(10) . . . . ?
C5 B23 B27 B13 38.31(7) . . . . ?
B28 B23 B27 B13 138.61(8) . . . . ?
B24 B23 B27 B13 100.59(8) . . . . ?
C5 B23 B27 B26 -62.97(9) . . . . ?
B13 B23 B27 B26 -101.28(8) . . . . ?
B28 B23 B27 B26 37.33(7) . . . . ?
B24 B23 B27 B26 -0.69(10) . . . . ?
C5 B23 B27 B29 1.27(10) . . . . ?
B13 B23 B27 B29 -37.04(7) . . . . ?
B28 B23 B27 B29 101.57(8) . . . . ?
B24 B23 B27 B29 63.54(9) . . . . ?
C5 B23 B27 B28 -100.30(8) . . . . ?
B13 B23 B27 B28 -138.61(8) . . . . ?
B24 B23 B27 B28 -38.03(7) . . . . ?
C5 B13 B27 B23 -38.74(7) . . . . ?
B30 B13 B27 B23 -101.51(8) . . . . ?
B29 B13 B27 B23 -138.71(8) . . . . ?
C5 B13 B27 B26 62.23(9) . . . . ?
B30 B13 B27 B26 -0.55(10) . . . . ?
B23 B13 B27 B26 100.97(8) . . . . ?
B29 B13 B27 B26 -37.74(7) . . . . ?
C5 B13 B27 B29 99.97(8) . . . . ?
B30 B13 B27 B29 37.19(7) . . . . ?
B23 B13 B27 B29 138.71(8) . . . . ?
C5 B13 B27 B28 -1.83(10) . . . . ?
B30 B13 B27 B28 -64.60(9) . . . . ?
B23 B13 B27 B28 36.91(7) . . . . ?
B29 B13 B27 B28 -101.79(8) . . . . ?
B25 B26 B27 B23 0.16(10) . . . . ?
B31 B26 B27 B23 63.60(9) . . . . ?
B28 B26 B27 B23 -37.05(7) . . . . ?
B29 B26 B27 B23 100.94(8) . . . . ?
B25 B26 B27 B13 -63.26(9) . . . . ?
B31 B26 B27 B13 0.18(10) . . . . ?
B28 B26 B27 B13 -100.47(8) . . . . ?
B29 B26 B27 B13 37.52(7) . . . . ?
B25 B26 B27 B29 -100.78(8) . . . . ?
B31 B26 B27 B29 -37.34(7) . . . . ?
B28 B26 B27 B29 -137.99(7) . . . . ?
B25 B26 B27 B28 37.21(7) . . . . ?
B31 B26 B27 B28 100.65(8) . . . . ?
B29 B26 B27 B28 137.99(7) . . . . ?
C6 B25 B28 B23 1.61(9) . . . . ?
B26 B25 B28 B23 100.21(8) . . . . ?
B31 B25 B28 B23 62.18(9) . . . . ?
B24 B25 B28 B23 -37.62(7) . . . . ?
C6 B25 B28 B24 39.23(7) . . . . ?
B26 B25 B28 B24 137.82(8) . . . . ?
B31 B25 B28 B24 99.79(8) . . . . ?
C6 B25 B28 B27 -61.44(9) . . . . ?
B26 B25 B28 B27 37.16(7) . . . . ?
B31 B25 B28 B27 -0.87(9) . . . . ?
B24 B25 B28 B27 -100.66(8) . . . . ?
C6 B25 B28 B26 -98.60(8) . . . . ?
B31 B25 B28 B26 -38.03(7) . . . . ?
B24 B25 B28 B26 -137.82(8) . . . . ?
C5 B23 B28 B25 0.17(9) . . . . ?
B13 B23 B28 B25 -62.42(9) . . . . ?
B27 B23 B28 B25 -99.74(8) . . . . ?
B24 B23 B28 B25 37.76(7) . . . . ?
C5 B23 B28 B24 -37.59(7) . . . . ?
B13 B23 B28 B24 -100.19(8) . . . . ?
B27 B23 B28 B24 -137.50(8) . . . . ?
C5 B23 B28 B27 99.91(8) . . . . ?
B13 B23 B28 B27 37.31(7) . . . . ?
B24 B23 B28 B27 137.50(8) . . . . ?
C5 B23 B28 B26 63.16(9) . . . . ?
B13 B23 B28 B26 0.56(10) . . . . ?
B27 B23 B28 B26 -36.75(7) . . . . ?
B24 B23 B28 B26 100.74(8) . . . . ?
C6 B24 B28 B25 -39.55(7) . . . . ?
C5 B24 B28 B25 -100.03(8) . . . . ?
B23 B24 B28 B25 -138.02(8) . . . . ?
C6 B24 B28 B23 98.47(7) . . . . ?
C5 B24 B28 B23 37.99(7) . . . . ?
B25 B24 B28 B23 138.02(8) . . . . ?
C6 B24 B28 B27 60.75(9) . . . . ?
C5 B24 B28 B27 0.27(10) . . . . ?
B23 B24 B28 B27 -37.72(7) . . . . ?
B25 B24 B28 B27 100.30(8) . . . . ?
C6 B24 B28 B26 -2.10(9) . . . . ?
C5 B24 B28 B26 -62.58(9) . . . . ?
B23 B24 B28 B26 -100.56(8) . . . . ?
B25 B24 B28 B26 37.45(7) . . . . ?
B23 B27 B28 B25 101.45(8) . . . . ?
B13 B27 B28 B25 64.56(9) . . . . ?
B26 B27 B28 B25 -37.16(7) . . . . ?
B29 B27 B28 B25 0.85(9) . . . . ?
B13 B27 B28 B23 -36.89(7) . . . . ?
B26 B27 B28 B23 -138.62(8) . . . . ?
B29 B27 B28 B23 -100.60(8) . . . . ?
B23 B27 B28 B24 37.86(7) . . . . ?
B13 B27 B28 B24 0.97(10) . . . . ?
B26 B27 B28 B24 -100.76(8) . . . . ?
B29 B27 B28 B24 -62.74(9) . . . . ?
B23 B27 B28 B26 138.62(8) . . . . ?
B13 B27 B28 B26 101.72(8) . . . . ?
B29 B27 B28 B26 38.02(7) . . . . ?
B27 B26 B28 B25 138.02(8) . . . . ?
B31 B26 B28 B25 37.85(7) . . . . ?
B29 B26 B28 B25 100.69(8) . . . . ?
B25 B26 B28 B23 -101.20(8) . . . . ?
B27 B26 B28 B23 36.82(7) . . . . ?
B31 B26 B28 B23 -63.34(9) . . . . ?
B29 B26 B28 B23 -0.50(10) . . . . ?
B25 B26 B28 B24 -37.81(7) . . . . ?
B27 B26 B28 B24 100.21(8) . . . . ?
B31 B26 B28 B24 0.04(10) . . . . ?
B29 B26 B28 B24 62.88(9) . . . . ?
B25 B26 B28 B27 -138.02(8) . . . . ?
B31 B26 B28 B27 -100.16(8) . . . . ?
B29 B26 B28 B27 -37.32(7) . . . . ?
B23 B27 B29 B30 -0.21(10) . . . . ?
B13 B27 B29 B30 -37.10(7) . . . . ?
B26 B27 B29 B30 101.18(8) . . . . ?
B28 B27 B29 B30 63.22(9) . . . . ?
B23 B27 B29 B31 -63.94(9) . . . . ?
B13 B27 B29 B31 -100.83(8) . . . . ?
B26 B27 B29 B31 37.45(7) . . . . ?
B28 B27 B29 B31 -0.51(10) . . . . ?
B23 B27 B29 B13 36.89(7) . . . . ?
B26 B27 B29 B13 138.28(7) . . . . ?
B28 B27 B29 B13 100.32(8) . . . . ?
B23 B27 B29 B26 -101.39(8) . . . . ?
B13 B27 B29 B26 -138.28(7) . . . . ?
B28 B27 B29 B26 -37.95(7) . . . . ?
C5 B13 B29 B30 37.92(7) . . . . ?
B23 B13 B29 B30 101.21(8) . . . . ?
B27 B13 B29 B30 138.20(8) . . . . ?
C5 B13 B29 B31 -0.12(9) . . . . ?
B30 B13 B29 B31 -38.04(7) . . . . ?
B23 B13 B29 B31 63.17(9) . . . . ?
B27 B13 B29 B31 100.16(8) . . . . ?
C5 B13 B29 B27 -100.28(8) . . . . ?
B30 B13 B29 B27 -138.20(8) . . . . ?
B23 B13 B29 B27 -37.00(7) . . . . ?
C5 B13 B29 B26 -63.21(9) . . . . ?
B30 B13 B29 B26 -101.13(8) . . . . ?
B23 B13 B29 B26 0.08(9) . . . . ?
B27 B13 B29 B26 37.08(7) . . . . ?
B25 B26 B29 B30 0.11(10) . . . . ?
B27 B26 B29 B30 -100.16(8) . . . . ?
B31 B26 B29 B30 37.65(7) . . . . ?
B28 B26 B29 B30 -62.74(9) . . . . ?
B25 B26 B29 B31 -37.54(7) . . . . ?
B27 B26 B29 B31 -137.81(8) . . . . ?
B28 B26 B29 B31 -100.39(8) . . . . ?
B25 B26 B29 B27 100.28(8) . . . . ?
B31 B26 B29 B27 137.81(8) . . . . ?
B28 B26 B29 B27 37.42(7) . . . . ?
B25 B26 B29 B13 63.11(9) . . . . ?
B27 B26 B29 B13 -37.16(7) . . . . ?
B31 B26 B29 B13 100.65(8) . . . . ?
B28 B26 B29 B13 0.26(10) . . . . ?
C5 B13 B30 C6 -38.69(6) . . . . ?
B23 B13 B30 C6 -2.49(9) . . . . ?
B27 B13 B30 C6 60.99(8) . . . . ?
B29 B13 B30 C6 98.31(7) . . . . ?
B23 B13 B30 C5 36.20(6) . . . . ?
B27 B13 B30 C5 99.68(7) . . . . ?
B29 B13 B30 C5 137.00(7) . . . . ?
C5 B13 B30 B29 -137.00(7) . . . . ?
B23 B13 B30 B29 -100.80(8) . . . . ?
B27 B13 B30 B29 -37.32(7) . . . . ?
C5 B13 B30 B31 -98.99(7) . . . . ?
B23 B13 B30 B31 -62.78(9) . . . . ?
B27 B13 B30 B31 0.70(9) . . . . ?
B29 B13 B30 B31 38.01(7) . . . . ?
B31 B29 B30 C6 39.34(7) . . . . ?
B27 B29 B30 C6 -61.04(9) . . . . ?
B13 B29 B30 C6 -98.24(7) . . . . ?
B26 B29 B30 C6 1.99(10) . . . . ?
B31 B29 B30 C5 99.44(8) . . . . ?
B27 B29 B30 C5 -0.94(10) . . . . ?
B13 B29 B30 C5 -38.14(7) . . . . ?
B26 B29 B30 C5 62.09(9) . . . . ?
B31 B29 B30 B13 137.58(8) . . . . ?
B27 B29 B30 B13 37.21(7) . . . . ?
B26 B29 B30 B13 100.24(8) . . . . ?
B27 B29 B30 B31 -100.38(8) . . . . ?
B13 B29 B30 B31 -137.58(8) . . . . ?
B26 B29 B30 B31 -37.34(7) . . . . ?
B30 B29 B31 C6 -39.90(7) . . . . ?
B27 B29 B31 C6 60.88(9) . . . . ?
B13 B29 B31 C6 -2.23(10) . . . . ?
B26 B29 B31 C6 98.28(8) . . . . ?
B30 B29 B31 B26 -138.17(8) . . . . ?
B27 B29 B31 B26 -37.40(7) . . . . ?
B13 B29 B31 B26 -100.51(8) . . . . ?
B30 B29 B31 B25 -100.81(8) . . . . ?
B27 B29 B31 B25 -0.04(9) . . . . ?
B13 B29 B31 B25 -63.15(9) . . . . ?
B26 B29 B31 B25 37.36(7) . . . . ?
B27 B29 B31 B30 100.78(8) . . . . ?
B13 B29 B31 B30 37.66(7) . . . . ?
B26 B29 B31 B30 138.17(8) . . . . ?
B25 B26 B31 C6 39.57(7) . . . . ?
B27 B26 B31 C6 -61.11(9) . . . . ?
B28 B26 B31 C6 2.02(10) . . . . ?
B29 B26 B31 C6 -98.50(8) . . . . ?
B25 B26 B31 B29 138.07(8) . . . . ?
B27 B26 B31 B29 37.39(7) . . . . ?
B28 B26 B31 B29 100.52(8) . . . . ?
B27 B26 B31 B25 -100.68(8) . . . . ?
B28 B26 B31 B25 -37.55(7) . . . . ?
B29 B26 B31 B25 -138.07(8) . . . . ?
B25 B26 B31 B30 100.92(8) . . . . ?
B27 B26 B31 B30 0.24(10) . . . . ?
B28 B26 B31 B30 63.38(9) . . . . ?
B29 B26 B31 B30 -37.14(7) . . . . ?
B28 B25 B31 C6 -95.11(8) . . . . ?
B26 B25 B31 C6 -133.47(8) . . . . ?
B24 B25 B31 C6 -31.73(7) . . . . ?
C6 B25 B31 B29 95.68(8) . . . . ?
B28 B25 B31 B29 0.57(10) . . . . ?
B26 B25 B31 B29 -37.79(7) . . . . ?
B24 B25 B31 B29 63.94(9) . . . . ?
C6 B25 B31 B26 133.47(8) . . . . ?
B28 B25 B31 B26 38.36(7) . . . . ?
B24 B25 B31 B26 101.73(8) . . . . ?
C6 B25 B31 B30 32.79(7) . . . . ?
B28 B25 B31 B30 -62.32(9) . . . . ?
B26 B25 B31 B30 -100.67(8) . . . . ?
B24 B25 B31 B30 1.06(10) . . . . ?
C5 B30 B31 C6 32.27(6) . . . . ?
B13 B30 B31 C6 95.12(8) . . . . ?
B29 B30 B31 C6 133.38(8) . . . . ?
C6 B30 B31 B29 -133.38(8) . . . . ?
C5 B30 B31 B29 -101.11(8) . . . . ?
B13 B30 B31 B29 -38.26(7) . . . . ?
C6 B30 B31 B26 -95.71(8) . . . . ?
C5 B30 B31 B26 -63.44(9) . . . . ?
B13 B30 B31 B26 -0.59(10) . . . . ?
B29 B30 B31 B26 37.67(7) . . . . ?
C6 B30 B31 B25 -32.61(7) . . . . ?
C5 B30 B31 B25 -0.34(9) . . . . ?
B13 B30 B31 B25 62.51(9) . . . . ?
B29 B30 B31 B25 100.77(8) . . . . ?
B19 B20 B32 C4 4.25(9) . . . . ?
B21 B20 B32 C4 -59.66(9) . . . . ?
B14 B20 B32 C4 -97.52(7) . . . . ?
C3 B20 B32 C4 39.40(6) . . . . ?
B19 B20 B32 C3 -35.15(6) . . . . ?
B21 B20 B32 C3 -99.06(8) . . . . ?
B14 B20 B32 C3 -136.92(7) . . . . ?
B19 B20 B32 B14 101.77(8) . . . . ?
B21 B20 B32 B14 37.86(7) . . . . ?
C3 B20 B32 B14 136.92(7) . . . . ?
B19 B20 B32 B16 64.63(9) . . . . ?
B21 B20 B32 B16 0.72(9) . . . . ?
B14 B20 B32 B16 -37.14(7) . . . . ?
C3 B20 B32 B16 99.78(7) . . . . ?
B16 B14 B32 C4 -39.06(7) . . . . ?
B20 B14 B32 C4 98.76(7) . . . . ?
B21 B14 B32 C4 61.54(9) . . . . ?
B15 B14 B32 C4 -1.33(9) . . . . ?
B16 B14 B32 C3 -99.20(7) . . . . ?
B20 B14 B32 C3 38.62(7) . . . . ?
B21 B14 B32 C3 1.40(9) . . . . ?
B15 B14 B32 C3 -61.47(9) . . . . ?
B16 B14 B32 B20 -137.82(8) . . . . ?
B21 B14 B32 B20 -37.22(7) . . . . ?
B15 B14 B32 B20 -100.09(8) . . . . ?
B20 B14 B32 B16 137.82(8) . . . . ?
B21 B14 B32 B16 100.60(8) . . . . ?
B15 B14 B32 B16 37.73(7) . . . . ?
B14 B16 B32 C4 133.72(8) . . . . ?
B15 B16 B32 C4 95.43(8) . . . . ?
B17 B16 B32 C4 32.12(7) . . . . ?
C4 B16 B32 C3 -32.70(6) . . . . ?
B14 B16 B32 C3 101.01(8) . . . . ?
B15 B16 B32 C3 62.73(9) . . . . ?
B17 B16 B32 C3 -0.58(10) . . . . ?
C4 B16 B32 B20 -96.28(7) . . . . ?
B14 B16 B32 B20 37.43(7) . . . . ?
B15 B16 B32 B20 -0.85(9) . . . . ?
B17 B16 B32 B20 -64.16(9) . . . . ?
C4 B16 B32 B14 -133.72(8) . . . . ?
B15 B16 B32 B14 -38.28(7) . . . . ?
B17 B16 B32 B14 -101.59(8) . . . . ?
O1A B1 C1 C2 -127.97(19) . . . . ?
O1 B1 C1 C2 -125.3(12) . . . . ?
C5 B1 C1 C2 -12.37(10) . . . . ?
C3 B1 C1 C2 123.94(8) . . . . ?
O1A B1 C1 B2 10.2(2) . . . . ?
O1 B1 C1 B2 12.9(12) . . . . ?
C5 B1 C1 B2 125.79(8) . . . . ?
C3 B1 C1 B2 -97.90(9) . . . . ?
O1A B1 C1 B5 -60.27(19) . . . . ?
O1 B1 C1 B5 -57.6(12) . . . . ?
C5 B1 C1 B5 55.32(9) . . . . ?
C3 B1 C1 B5 -168.37(7) . . . . ?
O1A B1 C1 B10 162.48(19) . . . . ?
O1 B1 C1 B10 165.1(12) . . . . ?
C5 B1 C1 B10 -81.93(9) . . . . ?
C3 B1 C1 B10 54.38(10) . . . . ?
O1A B1 C1 B9 86.5(2) . . . . ?
O1 B1 C1 B9 89.2(12) . . . . ?
C5 B1 C1 B9 -157.87(8) . . . . ?
C3 B1 C1 B9 -21.56(11) . . . . ?
B9 B2 C1 C2 -98.32(7) . . . . ?
B5 B2 C1 C2 40.16(6) . . . . ?
B11 B2 C1 C2 -59.94(8) . . . . ?
B3 B2 C1 C2 2.91(9) . . . . ?
B9 B2 C1 B1 119.03(9) . . . . ?
B5 B2 C1 B1 -102.50(8) . . . . ?
B11 B2 C1 B1 157.41(8) . . . . ?
B3 B2 C1 B1 -139.74(8) . . . . ?
B9 B2 C1 B5 -138.47(7) . . . . ?
B11 B2 C1 B5 -100.09(8) . . . . ?
B3 B2 C1 B5 -37.25(7) . . . . ?
B9 B2 C1 B10 -36.06(7) . . . . ?
B5 B2 C1 B10 102.42(7) . . . . ?
B11 B2 C1 B10 2.32(9) . . . . ?
B3 B2 C1 B10 65.17(9) . . . . ?
B5 B2 C1 B9 138.47(7) . . . . ?
B11 B2 C1 B9 38.38(7) . . . . ?
B3 B2 C1 B9 101.23(8) . . . . ?
B3 B5 C1 C2 -96.12(8) . . . . ?
B2 B5 C1 C2 -134.09(7) . . . . ?
B4 B5 C1 C2 -32.60(7) . . . . ?
C2 B5 C1 B1 -110.44(8) . . . . ?
B3 B5 C1 B1 153.44(7) . . . . ?
B2 B5 C1 B1 115.47(8) . . . . ?
B4 B5 C1 B1 -143.04(7) . . . . ?
C2 B5 C1 B2 134.09(7) . . . . ?
B3 B5 C1 B2 37.97(7) . . . . ?
B4 B5 C1 B2 101.49(8) . . . . ?
C2 B5 C1 B10 31.64(7) . . . . ?
B3 B5 C1 B10 -64.49(9) . . . . ?
B2 B5 C1 B10 -102.45(7) . . . . ?
B4 B5 C1 B10 -0.97(9) . . . . ?
C2 B5 C1 B9 96.51(7) . . . . ?
B3 B5 C1 B9 0.39(9) . . . . ?
B2 B5 C1 B9 -37.58(7) . . . . ?
B4 B5 C1 B9 63.91(9) . . . . ?
B9 B10 C1 C2 133.17(7) . . . . ?
B8 B10 C1 C2 95.48(8) . . . . ?
B7 B10 C1 C2 33.01(7) . . . . ?
C2 B10 C1 B1 107.24(8) . . . . ?
B9 B10 C1 B1 -119.58(8) . . . . ?
B8 B10 C1 B1 -157.27(7) . . . . ?
B7 B10 C1 B1 140.25(8) . . . . ?
C2 B10 C1 B2 -97.27(7) . . . . ?
B9 B10 C1 B2 35.90(7) . . . . ?
B8 B10 C1 B2 -1.79(9) . . . . ?
B7 B10 C1 B2 -64.27(9) . . . . ?
C2 B10 C1 B5 -31.86(7) . . . . ?
B9 B10 C1 B5 101.32(7) . . . . ?
B8 B10 C1 B5 63.62(9) . . . . ?
B7 B10 C1 B5 1.15(9) . . . . ?
C2 B10 C1 B9 -133.17(7) . . . . ?
B8 B10 C1 B9 -37.69(7) . . . . ?
B7 B10 C1 B9 -100.17(8) . . . . ?
B11 B9 C1 C2 61.40(8) . . . . ?
B2 B9 C1 C2 100.36(7) . . . . ?
B8 B9 C1 C2 -2.42(9) . . . . ?
B10 B9 C1 C2 -40.31(6) . . . . ?
B11 B9 C1 B1 -149.40(8) . . . . ?
B2 B9 C1 B1 -110.45(9) . . . . ?
B8 B9 C1 B1 146.78(8) . . . . ?
B10 B9 C1 B1 108.89(9) . . . . ?
B11 B9 C1 B2 -38.96(7) . . . . ?
B8 B9 C1 B2 -102.78(8) . . . . ?
B10 B9 C1 B2 -140.66(8) . . . . ?
B11 B9 C1 B5 -1.08(9) . . . . ?
B2 B9 C1 B5 37.87(7) . . . . ?
B8 B9 C1 B5 -64.90(9) . . . . ?
B10 B9 C1 B5 -102.79(7) . . . . ?
B11 B9 C1 B10 101.71(8) . . . . ?
B2 B9 C1 B10 140.66(8) . . . . ?
B8 B9 C1 B10 37.89(7) . . . . ?
B1 C1 C2 B10 -111.54(8) . . . . ?
B2 C1 C2 B10 104.05(7) . . . . ?
B5 C1 C2 B10 144.90(7) . . . . ?
B9 C1 C2 B10 41.18(7) . . . . ?
B1 C1 C2 B7 -149.04(8) . . . . ?
B2 C1 C2 B7 66.55(9) . . . . ?
B5 C1 C2 B7 107.40(8) . . . . ?
B10 C1 C2 B7 -37.50(7) . . . . ?
B9 C1 C2 B7 3.67(9) . . . . ?
B1 C1 C2 B4 140.02(8) . . . . ?
B2 C1 C2 B4 -4.39(10) . . . . ?
B5 C1 C2 B4 36.47(8) . . . . ?
B10 C1 C2 B4 -108.43(8) . . . . ?
B9 C1 C2 B4 -67.26(9) . . . . ?
B1 C1 C2 B5 103.56(8) . . . . ?
B2 C1 C2 B5 -40.85(7) . . . . ?
B10 C1 C2 B5 -144.90(7) . . . . ?
B9 C1 C2 B5 -103.72(7) . . . . ?
B9 B10 C2 C1 -40.54(6) . . . . ?
B8 B10 C2 C1 -102.27(7) . . . . ?
B7 B10 C2 C1 -142.19(7) . . . . ?
C1 B10 C2 B7 142.19(7) . . . . ?
B9 B10 C2 B7 101.65(8) . . . . ?
B8 B10 C2 B7 39.92(7) . . . . ?
C1 B10 C2 B4 105.60(8) . . . . ?
B9 B10 C2 B4 65.06(9) . . . . ?
B8 B10 C2 B4 3.33(10) . . . . ?
B7 B10 C2 B4 -36.59(8) . . . . ?
C1 B10 C2 B5 34.33(7) . . . . ?
B9 B10 C2 B5 -6.21(10) . . . . ?
B8 B10 C2 B5 -67.95(9) . . . . ?
B7 B10 C2 B5 -107.86(8) . . . . ?
B8 B7 C2 C1 -3.30(10) . . . . ?
B12 B7 C2 C1 -66.11(10) . . . . ?
B4 B7 C2 C1 -106.30(8) . . . . ?
B10 B7 C2 C1 37.10(7) . . . . ?
B8 B7 C2 B10 -40.40(7) . . . . ?
B12 B7 C2 B10 -103.21(8) . . . . ?
B4 B7 C2 B10 -143.40(8) . . . . ?
B8 B7 C2 B4 103.00(8) . . . . ?
B12 B7 C2 B4 40.19(7) . . . . ?
B10 B7 C2 B4 143.40(8) . . . . ?
B8 B7 C2 B5 66.71(10) . . . . ?
B12 B7 C2 B5 3.90(11) . . . . ?
B4 B7 C2 B5 -36.29(8) . . . . ?
B10 B7 C2 B5 107.11(8) . . . . ?
B12 B4 C2 C1 66.68(9) . . . . ?
B3 B4 C2 C1 3.87(10) . . . . ?
B5 B4 C2 C1 -36.13(7) . . . . ?
B7 B4 C2 C1 107.27(8) . . . . ?
B12 B4 C2 B10 -3.86(10) . . . . ?
B3 B4 C2 B10 -66.67(10) . . . . ?
B5 B4 C2 B10 -106.67(8) . . . . ?
B7 B4 C2 B10 36.73(8) . . . . ?
B12 B4 C2 B7 -40.59(7) . . . . ?
B3 B4 C2 B7 -103.40(8) . . . . ?
B5 B4 C2 B7 -143.40(8) . . . . ?
B12 B4 C2 B5 102.81(8) . . . . ?
B3 B4 C2 B5 40.00(7) . . . . ?
B7 B4 C2 B5 143.40(8) . . . . ?
B3 B5 C2 C1 102.30(7) . . . . ?
B2 B5 C2 C1 39.55(6) . . . . ?
B4 B5 C2 C1 142.77(8) . . . . ?
C1 B5 C2 B10 -34.51(7) . . . . ?
B3 B5 C2 B10 67.79(9) . . . . ?
B2 B5 C2 B10 5.04(10) . . . . ?
B4 B5 C2 B10 108.26(9) . . . . ?
C1 B5 C2 B7 -106.37(8) . . . . ?
B3 B5 C2 B7 -4.07(10) . . . . ?
B2 B5 C2 B7 -66.82(9) . . . . ?
B4 B5 C2 B7 36.40(8) . . . . ?
C1 B5 C2 B4 -142.77(8) . . . . ?
B3 B5 C2 B4 -40.47(7) . . . . ?
B2 B5 C2 B4 -103.22(8) . . . . ?
O1A B1 C3 C4 -123.6(2) . . . . ?
O1 B1 C3 C4 -124.7(13) . . . . ?
C5 B1 C3 C4 128.77(8) . . . . ?
C1 B1 C3 C4 -8.09(10) . . . . ?
O1A B1 C3 B18 -56.6(2) . . . . ?
O1 B1 C3 B18 -57.7(13) . . . . ?
C5 B1 C3 B18 -164.21(7) . . . . ?
C1 B1 C3 B18 58.94(9) . . . . ?
O1A B1 C3 B32 164.7(2) . . . . ?
O1 B1 C3 B32 163.7(13) . . . . ?
C5 B1 C3 B32 57.16(10) . . . . ?
C1 B1 C3 B32 -79.70(10) . . . . ?
O1A B1 C3 B19 11.1(2) . . . . ?
O1 B1 C3 B19 10.0(13) . . . . ?
C5 B1 C3 B19 -96.53(9) . . . . ?
C1 B1 C3 B19 126.61(8) . . . . ?
O1A B1 C3 B20 85.8(2) . . . . ?
O1 B1 C3 B20 84.7(13) . . . . ?
C5 B1 C3 B20 -21.82(12) . . . . ?
C1 B1 C3 B20 -158.68(8) . . . . ?
B22 B18 C3 C4 -95.20(8) . . . . ?
B19 B18 C3 C4 -133.27(7) . . . . ?
B17 B18 C3 C4 -32.01(7) . . . . ?
C4 B18 C3 B1 -112.84(7) . . . . ?
B22 B18 C3 B1 151.96(7) . . . . ?
B19 B18 C3 B1 113.88(7) . . . . ?
B17 B18 C3 B1 -144.86(7) . . . . ?
C4 B18 C3 B32 32.04(7) . . . . ?
B22 B18 C3 B32 -63.16(9) . . . . ?
B19 B18 C3 B32 -101.24(8) . . . . ?
B17 B18 C3 B32 0.02(10) . . . . ?
C4 B18 C3 B19 133.27(7) . . . . ?
B22 B18 C3 B19 38.08(7) . . . . ?
B17 B18 C3 B19 101.26(8) . . . . ?
C4 B18 C3 B20 96.81(7) . . . . ?
B22 B18 C3 B20 1.61(9) . . . . ?
B19 B18 C3 B20 -36.47(7) . . . . ?
B17 B18 C3 B20 64.79(9) . . . . ?
B20 B32 C3 C4 133.38(7) . . . . ?
B14 B32 C3 C4 95.05(7) . . . . ?
B16 B32 C3 C4 32.76(7) . . . . ?
C4 B32 C3 B1 106.32(9) . . . . ?
B20 B32 C3 B1 -120.30(9) . . . . ?
B14 B32 C3 B1 -158.63(8) . . . . ?
B16 B32 C3 B1 139.08(8) . . . . ?
C4 B32 C3 B18 -32.41(7) . . . . ?
B20 B32 C3 B18 100.97(8) . . . . ?
B14 B32 C3 B18 62.64(9) . . . . ?
B16 B32 C3 B18 0.35(9) . . . . ?
C4 B32 C3 B19 -97.60(7) . . . . ?
B20 B32 C3 B19 35.78(7) . . . . ?
B14 B32 C3 B19 -2.55(9) . . . . ?
B16 B32 C3 B19 -64.84(9) . . . . ?
C4 B32 C3 B20 -133.38(7) . . . . ?
B14 B32 C3 B20 -38.33(7) . . . . ?
B16 B32 C3 B20 -100.62(8) . . . . ?
B20 B19 C3 C4 -98.46(7) . . . . ?
B18 B19 C3 C4 41.18(6) . . . . ?
B22 B19 C3 C4 3.64(9) . . . . ?
B21 B19 C3 C4 -59.82(9) . . . . ?
B20 B19 C3 B1 121.59(8) . . . . ?
B18 B19 C3 B1 -98.78(8) . . . . ?
B22 B19 C3 B1 -136.32(8) . . . . ?
B21 B19 C3 B1 160.23(7) . . . . ?
B20 B19 C3 B18 -139.63(7) . . . . ?
B22 B19 C3 B18 -37.54(7) . . . . ?
B21 B19 C3 B18 -101.00(8) . . . . ?
B20 B19 C3 B32 -35.94(7) . . . . ?
B18 B19 C3 B32 103.69(7) . . . . ?
B22 B19 C3 B32 66.15(9) . . . . ?
B21 B19 C3 B32 2.70(9) . . . . ?
B18 B19 C3 B20 139.63(7) . . . . ?
B22 B19 C3 B20 102.09(8) . . . . ?
B21 B19 C3 B20 38.64(7) . . . . ?
B19 B20 C3 C4 100.12(7) . . . . ?
B32 B20 C3 C4 -40.35(6) . . . . ?
B21 B20 C3 C4 61.54(8) . . . . ?
B14 B20 C3 C4 -2.04(9) . . . . ?
B19 B20 C3 B1 -106.13(9) . . . . ?
B32 B20 C3 B1 113.40(9) . . . . ?
B21 B20 C3 B1 -144.71(8) . . . . ?
B14 B20 C3 B1 151.70(8) . . . . ?
B19 B20 C3 B18 36.79(7) . . . . ?
B32 B20 C3 B18 -103.68(7) . . . . ?
B21 B20 C3 B18 -1.79(9) . . . . ?
B14 B20 C3 B18 -65.38(9) . . . . ?
B19 B20 C3 B32 140.47(7) . . . . ?
B21 B20 C3 B32 101.89(8) . . . . ?
B14 B20 C3 B32 38.30(7) . . . . ?
B32 B20 C3 B19 -140.47(7) . . . . ?
B21 B20 C3 B19 -38.58(7) . . . . ?
B14 B20 C3 B19 -102.17(8) . . . . ?
B1 C3 C4 B32 -116.22(8) . . . . ?
B18 C3 C4 B32 144.82(7) . . . . ?
B19 C3 C4 B32 103.43(7) . . . . ?
B20 C3 C4 B32 40.89(6) . . . . ?
B1 C3 C4 B16 -153.79(7) . . . . ?
B18 C3 C4 B16 107.25(8) . . . . ?
B32 C3 C4 B16 -37.58(7) . . . . ?
B19 C3 C4 B16 65.85(9) . . . . ?
B20 C3 C4 B16 3.31(9) . . . . ?
B1 C3 C4 B17 134.99(8) . . . . ?
B18 C3 C4 B17 36.03(7) . . . . ?
B32 C3 C4 B17 -108.79(8) . . . . ?
B19 C3 C4 B17 -5.36(9) . . . . ?
B20 C3 C4 B17 -67.90(9) . . . . ?
B1 C3 C4 B18 98.96(8) . . . . ?
B32 C3 C4 B18 -144.82(7) . . . . ?
B19 C3 C4 B18 -41.39(7) . . . . ?
B20 C3 C4 B18 -103.93(7) . . . . ?
B20 B32 C4 C3 -40.75(6) . . . . ?
B14 B32 C4 C3 -102.61(7) . . . . ?
B16 B32 C4 C3 -142.31(7) . . . . ?
C3 B32 C4 B16 142.31(7) . . . . ?
B20 B32 C4 B16 101.56(7) . . . . ?
B14 B32 C4 B16 39.69(7) . . . . ?
C3 B32 C4 B17 105.69(8) . . . . ?
B20 B32 C4 B17 64.94(9) . . . . ?
B14 B32 C4 B17 3.08(10) . . . . ?
B16 B32 C4 B17 -36.62(8) . . . . ?
C3 B32 C4 B18 34.32(7) . . . . ?
B20 B32 C4 B18 -6.42(9) . . . . ?
B14 B32 C4 B18 -68.29(9) . . . . ?
B16 B32 C4 B18 -107.98(8) . . . . ?
B14 B16 C4 C3 -3.11(10) . . . . ?
B15 B16 C4 C3 -66.15(9) . . . . ?
B17 B16 C4 C3 -106.41(8) . . . . ?
B32 B16 C4 C3 37.13(7) . . . . ?
B14 B16 C4 B32 -40.24(7) . . . . ?
B15 B16 C4 B32 -103.28(8) . . . . ?
B17 B16 C4 B32 -143.54(8) . . . . ?
B14 B16 C4 B17 103.30(8) . . . . ?
B15 B16 C4 B17 40.26(7) . . . . ?
B32 B16 C4 B17 143.54(8) . . . . ?
B14 B16 C4 B18 66.84(9) . . . . ?
B15 B16 C4 B18 3.80(10) . . . . ?
B17 B16 C4 B18 -36.46(8) . . . . ?
B32 B16 C4 B18 107.08(8) . . . . ?
B22 B17 C4 C3 4.67(10) . . . . ?
B15 B17 C4 C3 67.35(9) . . . . ?
B16 B17 C4 C3 107.60(8) . . . . ?
B18 B17 C4 C3 -35.64(7) . . . . ?
B22 B17 C4 B32 -66.13(9) . . . . ?
B15 B17 C4 B32 -3.46(10) . . . . ?
B16 B17 C4 B32 36.79(8) . . . . ?
B18 B17 C4 B32 -106.44(8) . . . . ?
B22 B17 C4 B16 -102.92(8) . . . . ?
B15 B17 C4 B16 -40.25(7) . . . . ?
B18 B17 C4 B16 -143.24(8) . . . . ?
B22 B17 C4 B18 40.31(7) . . . . ?
B15 B17 C4 B18 102.99(8) . . . . ?
B16 B17 C4 B18 143.24(8) . . . . ?
B22 B18 C4 C3 102.69(8) . . . . ?
B19 B18 C4 C3 40.37(6) . . . . ?
B17 B18 C4 C3 143.28(8) . . . . ?
C3 B18 C4 B32 -34.58(7) . . . . ?
B22 B18 C4 B32 68.11(9) . . . . ?
B19 B18 C4 B32 5.79(9) . . . . ?
B17 B18 C4 B32 108.69(8) . . . . ?
C3 B18 C4 B16 -106.67(8) . . . . ?
B22 B18 C4 B16 -3.98(10) . . . . ?
B19 B18 C4 B16 -66.30(9) . . . . ?
B17 B18 C4 B16 36.60(8) . . . . ?
C3 B18 C4 B17 -143.28(8) . . . . ?
B22 B18 C4 B17 -40.58(7) . . . . ?
B19 B18 C4 B17 -102.90(8) . . . . ?
O1A B1 C5 C6 -117.40(17) . . . . ?
O1 B1 C5 C6 -119.0(11) . . . . ?
C1 B1 C5 C6 123.23(8) . . . . ?
C3 B1 C5 C6 -13.45(10) . . . . ?
O1A B1 C5 B30 -50.15(17) . . . . ?
O1 B1 C5 B30 -51.8(11) . . . . ?
C1 B1 C5 B30 -169.53(7) . . . . ?
C3 B1 C5 B30 53.79(9) . . . . ?
O1A B1 C5 B13 18.46(18) . . . . ?
O1 B1 C5 B13 16.8(11) . . . . ?
C1 B1 C5 B13 -100.91(9) . . . . ?
C3 B1 C5 B13 122.41(8) . . . . ?
O1A B1 C5 B24 172.39(17) . . . . ?
O1 B1 C5 B24 170.8(11) . . . . ?
C1 B1 C5 B24 53.01(10) . . . . ?
C3 B1 C5 B24 -83.67(10) . . . . ?
O1A B1 C5 B23 94.61(18) . . . . ?
O1 B1 C5 B23 93.0(11) . . . . ?
C1 B1 C5 B23 -24.76(12) . . . . ?
C3 B1 C5 B23 -161.45(8) . . . . ?
B13 B30 C5 C6 -134.12(7) . . . . ?
B29 B30 C5 C6 -95.53(8) . . . . ?
B31 B30 C5 C6 -32.33(6) . . . . ?
C6 B30 C5 B1 -111.10(7) . . . . ?
B13 B30 C5 B1 114.78(8) . . . . ?
B29 B30 C5 B1 153.37(7) . . . . ?
B31 B30 C5 B1 -143.43(7) . . . . ?
C6 B30 C5 B13 134.12(7) . . . . ?
B29 B30 C5 B13 38.59(7) . . . . ?
B31 B30 C5 B13 101.79(8) . . . . ?
C6 B30 C5 B24 31.79(7) . . . . ?
B13 B30 C5 B24 -102.33(7) . . . . ?
B29 B30 C5 B24 -63.74(9) . . . . ?
B31 B30 C5 B24 -0.54(9) . . . . ?
C6 B30 C5 B23 97.30(7) . . . . ?
B13 B30 C5 B23 -36.82(7) . . . . ?
B29 B30 C5 B23 1.77(9) . . . . ?
B31 B30 C5 B23 64.97(9) . . . . ?
B30 B13 C5 C6 40.46(6) . . . . ?
B23 B13 C5 C6 -99.26(7) . . . . ?
B27 B13 C5 C6 -60.54(9) . . . . ?
B29 B13 C5 C6 2.48(9) . . . . ?
B30 B13 C5 B1 -99.98(8) . . . . ?
B23 B13 C5 B1 120.30(9) . . . . ?
B27 B13 C5 B1 159.02(7) . . . . ?
B29 B13 C5 B1 -137.96(8) . . . . ?
B23 B13 C5 B30 -139.72(7) . . . . ?
B27 B13 C5 B30 -101.01(8) . . . . ?
B29 B13 C5 B30 -37.98(7) . . . . ?
B30 B13 C5 B24 103.05(7) . . . . ?
B23 B13 C5 B24 -36.67(7) . . . . ?
B27 B13 C5 B24 2.04(10) . . . . ?
B29 B13 C5 B24 65.07(9) . . . . ?
B30 B13 C5 B23 139.72(7) . . . . ?
B27 B13 C5 B23 38.71(7) . . . . ?
B29 B13 C5 B23 101.74(8) . . . . ?
B23 B24 C5 C6 134.01(7) . . . . ?
B28 B24 C5 C6 96.03(8) . . . . ?
B25 B24 C5 C6 33.33(6) . . . . ?
C6 B24 C5 B1 106.02(8) . . . . ?
B23 B24 C5 B1 -119.96(9) . . . . ?
B28 B24 C5 B1 -157.95(8) . . . . ?
B25 B24 C5 B1 139.35(8) . . . . ?
C6 B24 C5 B30 -32.13(7) . . . . ?
B23 B24 C5 B30 101.88(7) . . . . ?
B28 B24 C5 B30 63.90(9) . . . . ?
B25 B24 C5 B30 1.20(9) . . . . ?
C6 B24 C5 B13 -97.47(7) . . . . ?
B23 B24 C5 B13 36.54(7) . . . . ?
B28 B24 C5 B13 -1.45(10) . . . . ?
B25 B24 C5 B13 -64.15(9) . . . . ?
C6 B24 C5 B23 -134.01(7) . . . . ?
B28 B24 C5 B23 -37.98(7) . . . . ?
B25 B24 C5 B23 -100.68(8) . . . . ?
B13 B23 C5 C6 100.23(7) . . . . ?
B27 B23 C5 C6 61.50(8) . . . . ?
B28 B23 C5 C6 -1.93(9) . . . . ?
B24 B23 C5 C6 -39.94(6) . . . . ?
B13 B23 C5 B1 -108.66(9) . . . . ?
B27 B23 C5 B1 -147.40(8) . . . . ?
B28 B23 C5 B1 149.17(8) . . . . ?
B24 B23 C5 B1 111.16(9) . . . . ?
B13 B23 C5 B30 36.85(7) . . . . ?
B27 B23 C5 B30 -1.88(9) . . . . ?
B28 B23 C5 B30 -65.31(8) . . . . ?
B24 B23 C5 B30 -103.32(7) . . . . ?
B27 B23 C5 B13 -38.74(7) . . . . ?
B28 B23 C5 B13 -102.17(8) . . . . ?
B24 B23 C5 B13 -140.18(7) . . . . ?
B13 B23 C5 B24 140.18(7) . . . . ?
B27 B23 C5 B24 101.44(8) . . . . ?
B28 B23 C5 B24 38.01(7) . . . . ?
B1 C5 C6 B24 -113.89(8) . . . . ?
B30 C5 C6 B24 145.01(7) . . . . ?
B13 C5 C6 B24 104.25(7) . . . . ?
B23 C5 C6 B24 40.83(6) . . . . ?
B1 C5 C6 B31 137.60(8) . . . . ?
B30 C5 C6 B31 36.50(7) . . . . ?
B13 C5 C6 B31 -4.26(9) . . . . ?
B24 C5 C6 B31 -108.50(8) . . . . ?
B23 C5 C6 B31 -67.68(9) . . . . ?
B1 C5 C6 B25 -151.49(8) . . . . ?
B30 C5 C6 B25 107.41(8) . . . . ?
B13 C5 C6 B25 66.65(9) . . . . ?
B24 C5 C6 B25 -37.60(7) . . . . ?
B23 C5 C6 B25 3.23(9) . . . . ?
B1 C5 C6 B30 101.10(8) . . . . ?
B13 C5 C6 B30 -40.76(6) . . . . ?
B24 C5 C6 B30 -145.01(7) . . . . ?
B23 C5 C6 B30 -104.18(7) . . . . ?
B23 B24 C6 C5 -39.90(6) . . . . ?
B28 B24 C6 C5 -101.80(7) . . . . ?
B25 B24 C6 C5 -141.95(7) . . . . ?
C5 B24 C6 B31 105.55(8) . . . . ?
B23 B24 C6 B31 65.65(9) . . . . ?
B28 B24 C6 B31 3.75(10) . . . . ?
B25 B24 C6 B31 -36.39(8) . . . . ?
C5 B24 C6 B25 141.95(7) . . . . ?
B23 B24 C6 B25 102.04(7) . . . . ?
B28 B24 C6 B25 40.14(7) . . . . ?
C5 B24 C6 B30 34.16(7) . . . . ?
B23 B24 C6 B30 -5.75(9) . . . . ?
B28 B24 C6 B30 -67.65(9) . . . . ?
B25 B24 C6 B30 -107.79(8) . . . . ?
B29 B31 C6 C5 4.09(10) . . . . ?
B26 B31 C6 C5 66.78(9) . . . . ?
B25 B31 C6 C5 106.97(8) . . . . ?
B30 B31 C6 C5 -36.08(7) . . . . ?
B29 B31 C6 B24 -66.41(9) . . . . ?
B26 B31 C6 B24 -3.72(10) . . . . ?
B25 B31 C6 B24 36.47(8) . . . . ?
B30 B31 C6 B24 -106.58(8) . . . . ?
B29 B31 C6 B25 -102.87(8) . . . . ?
B26 B31 C6 B25 -40.19(7) . . . . ?
B30 B31 C6 B25 -143.05(8) . . . . ?
B29 B31 C6 B30 40.17(7) . . . . ?
B26 B31 C6 B30 102.86(8) . . . . ?
B25 B31 C6 B30 143.05(8) . . . . ?
B28 B25 C6 C5 -3.07(10) . . . . ?
B26 B25 C6 C5 -65.97(9) . . . . ?
B31 B25 C6 C5 -106.42(8) . . . . ?
B24 B25 C6 C5 37.22(7) . . . . ?
B28 B25 C6 B24 -40.29(7) . . . . ?
B26 B25 C6 B24 -103.19(8) . . . . ?
B31 B25 C6 B24 -143.64(8) . . . . ?
B28 B25 C6 B31 103.35(8) . . . . ?
B26 B25 C6 B31 40.45(7) . . . . ?
B24 B25 C6 B31 143.64(8) . . . . ?
B28 B25 C6 B30 66.69(9) . . . . ?
B26 B25 C6 B30 3.79(10) . . . . ?
B31 B25 C6 B30 -36.66(8) . . . . ?
B24 B25 C6 B30 106.98(8) . . . . ?
B13 B30 C6 C5 39.65(6) . . . . ?
B29 B30 C6 C5 102.31(7) . . . . ?
B31 B30 C6 C5 142.77(7) . . . . ?
C5 B30 C6 B24 -34.36(7) . . . . ?
B13 B30 C6 B24 5.29(9) . . . . ?
B29 B30 C6 B24 67.95(9) . . . . ?
B31 B30 C6 B24 108.41(8) . . . . ?
C5 B30 C6 B31 -142.77(7) . . . . ?
B13 B30 C6 B31 -103.12(8) . . . . ?
B29 B30 C6 B31 -40.46(7) . . . . ?
C5 B30 C6 B25 -106.03(8) . . . . ?
B13 B30 C6 B25 -66.38(9) . . . . ?
B29 B30 C6 B25 -3.72(10) . . . . ?
B31 B30 C6 B25 36.74(8) . . . . ?
